data_4073855
loop_
_publ_author_name
'Xiang, Li'
'Wang, Qiuwen'
'Song, Haibin'
'Zi, Guofu'

_publ_section_title
;
 Synthesis, Structural Characterization, and Reactivity of
 Organolanthanides Derived from a New Chiral Ligand,
 (R)-Bis(pyrrol-2-ylmethyleneamino)-1,1&#x2018;-binaphthyl
;
_journal_issue 22
_journal_name_full Organometallics
_journal_page_first 5323
_journal_paper_doi 10.1021/om7006826
_journal_volume 26
_journal_year 2007
_chemical_formula_moiety 'C47 H54 N5 O Si2 Y'
_chemical_formula_sum 'C47 H54 N5 O Si2 Y'
_chemical_formula_weight 850.04
_chemical_name_systematic
; 
 ? 
;
_space_group_IT_number 19
_symmetry_cell_setting orthorhombic
_symmetry_space_group_name_Hall 'P 2ac 2ab'
_symmetry_space_group_name_H-M 'P 21 21 21'
_atom_sites_solution_hydrogens geom
_atom_sites_solution_primary direct
_atom_sites_solution_secondary difmap
_audit_creation_method SHELXL-97
_cell_angle_alpha 90.00
_cell_angle_beta 90.00
_cell_angle_gamma 90.00
_cell_formula_units_Z 12
_cell_length_a 11.179(3)
_cell_length_b 17.442(5)
_cell_length_c 68.466(19)
_cell_measurement_reflns_used 7531
_cell_measurement_temperature 113(2)
_cell_measurement_theta_max 25.0
_cell_measurement_theta_min 7.9
_cell_volume 13350(6)
_computing_cell_refinement CrystalClear
_computing_data_collection CrystalClear
_computing_data_reduction CrystalClear
_computing_publication_material 'CrystalStructure 3.7.0'
_computing_structure_refinement 'SHELXL-97 (Sheldrick, 1997)'
_computing_structure_solution 'SHELXS-97 (Sheldrick, 1990)'
_diffrn_ambient_temperature 113(2)
_diffrn_detector_area_resol_mean 7.31
_diffrn_measured_fraction_theta_full 0.975
_diffrn_measured_fraction_theta_max 0.973
_diffrn_measurement_device_type 'Rigaku Saturn'
_diffrn_measurement_method \w
_diffrn_radiation_monochromator confocal
_diffrn_radiation_source 'Rotating anode'
_diffrn_radiation_type MoK\a
_diffrn_radiation_wavelength 0.71070
_diffrn_reflns_av_R_equivalents 0.0646
_diffrn_reflns_av_sigmaI/netI 0.1748
_diffrn_reflns_limit_h_max 13
_diffrn_reflns_limit_h_min -12
_diffrn_reflns_limit_k_max 21
_diffrn_reflns_limit_k_min -20
_diffrn_reflns_limit_l_max 84
_diffrn_reflns_limit_l_min -84
_diffrn_reflns_number 62330
_diffrn_reflns_theta_full 25.00
_diffrn_reflns_theta_max 26.01
_diffrn_reflns_theta_min 1.67
_exptl_absorpt_coefficient_mu 1.404
_exptl_absorpt_correction_T_max 0.7861
_exptl_absorpt_correction_T_min 0.7475
_exptl_absorpt_correction_type multi-scan
_exptl_absorpt_process_details 'Jacobson, R. (1998) Private communication'
_exptl_crystal_colour yellow
_exptl_crystal_density_diffrn 1.269
_exptl_crystal_density_method 'not measured'
_exptl_crystal_description block
_exptl_crystal_F_000 5352
_exptl_crystal_size_max 0.22
_exptl_crystal_size_mid 0.20
_exptl_crystal_size_min 0.18
_refine_diff_density_max 0.375
_refine_diff_density_min -0.377
_refine_diff_density_rms 0.062
_refine_ls_abs_structure_details 'Flack H D (1983), Acta Cryst. A39, 876-881'
_refine_ls_abs_structure_Flack 0.005(2)
_refine_ls_extinction_method none
_refine_ls_goodness_of_fit_ref 0.822
_refine_ls_hydrogen_treatment constr
_refine_ls_matrix_type full
_refine_ls_number_parameters 1573
_refine_ls_number_reflns 23852
_refine_ls_number_restraints 84
_refine_ls_restrained_S_all 0.822
_refine_ls_R_factor_all 0.1019
_refine_ls_R_factor_gt 0.0526
_refine_ls_shift/su_max 0.004
_refine_ls_shift/su_mean 0.000
_refine_ls_structure_factor_coef Fsqd
_refine_ls_weighting_details 'calc w=1/[\s^2^(Fo^2^)+(0.0096P)^2^+0.0000P] where P=(Fo^2^+2Fc^2^)/3'
_refine_ls_weighting_scheme calc
_refine_ls_wR_factor_gt 0.0572
_refine_ls_wR_factor_ref 0.0669
_reflns_number_gt 12927
_reflns_number_total 23852
_reflns_threshold_expression >2sigma(I)
_cod_data_source_file om7006826-file002.cif
_cod_data_source_block compound4
_cod_original_cell_volume 13350(7)
_cod_database_code 4073855

loop_
_symmetry_equiv_pos_as_xyz
'x, y, z'
'x+1/2, -y+1/2, -z'
'-x, y+1/2, -z+1/2'
'-x+1/2, -y, z+1/2'

loop_
_atom_site_label
_atom_site_type_symbol
_atom_site_fract_x
_atom_site_fract_y
_atom_site_fract_z
_atom_site_U_iso_or_equiv
_atom_site_adp_type
_atom_site_occupancy
_atom_site_symmetry_multiplicity
_atom_site_calc_flag
_atom_site_refinement_flags
_atom_site_disorder_assembly
_atom_site_disorder_group
Y1 Y 0.80376(4) 0.08029(3) 0.569200(7) 0.02949(14) Uani 1 1 d . . .
Y2 Y 0.22534(4) 0.57188(3) 0.262598(7) 0.02833(14) Uani 1 1 d . . .
Y3 Y 0.72083(4) 0.91110(3) 0.402237(6) 0.02968(14) Uani 1 1 d . . .
Si1 Si 0.76640(15) 0.25247(8) 0.59203(2) 0.0444(5) Uani 1 1 d . . .
Si2 Si 0.55829(15) 0.14053(10) 0.59234(2) 0.0485(5) Uani 1 1 d . . .
Si3 Si 0.28917(16) 0.74002(9) 0.24015(2) 0.0511(5) Uani 1 1 d . . .
Si4 Si 0.47831(15) 0.61658(10) 0.23865(2) 0.0522(5) Uani 1 1 d . . .
Si5 Si 0.80943(16) 0.74636(9) 0.42402(2) 0.0535(5) Uani 1 1 d . . .
Si6 Si 0.99375(15) 0.87238(9) 0.42189(2) 0.0469(5) Uani 1 1 d . . .
N1 N 1.0182(3) 0.0654(2) 0.56155(5) 0.0267(11) Uani 1 1 d . . .
N2 N 0.8205(4) 0.1462(2) 0.53780(5) 0.0265(10) Uani 1 1 d . . .
N3 N 0.9195(4) 0.0712(2) 0.59855(5) 0.0300(11) Uani 1 1 d . . .
N4 N 0.6426(4) 0.0433(2) 0.54810(6) 0.0395(12) Uani 1 1 d . . .
N5 N 0.6990(3) 0.1682(2) 0.58546(5) 0.0322(11) Uani 1 1 d . . .
N6 N 0.2018(3) 0.6416(2) 0.29316(5) 0.0241(10) Uani 1 1 d . . .
N7 N 0.0085(3) 0.5583(2) 0.26884(6) 0.0295(11) Uani 1 1 d . . .
N8 N 0.3828(4) 0.5382(2) 0.28518(5) 0.0292(11) Uani 1 1 d . . .
N9 N 0.1130(4) 0.5631(2) 0.23276(6) 0.0321(11) Uani 1 1 d . . .
N10 N 0.3423(3) 0.6518(2) 0.24570(5) 0.0283(11) Uani 1 1 d . . .
N11 N 0.5023(3) 0.9169(2) 0.39697(5) 0.0266(10) Uani 1 1 d . . .
N12 N 0.6997(4) 0.8425(2) 0.37134(5) 0.0279(11) Uani 1 1 d . . .
N13 N 0.6146(4) 0.9129(2) 0.43251(5) 0.0325(11) Uani 1 1 d . . .
N14 N 0.8608(3) 0.9603(2) 0.37854(6) 0.0339(11) Uani 1 1 d . . .
N15 N 0.8527(3) 0.8365(2) 0.41807(5) 0.0341(11) Uani 1 1 d . . .
O1 O 0.8114(3) -0.05471(17) 0.57262(4) 0.0310(9) Uani 1 1 d . . .
O2 O 0.2113(3) 0.43704(16) 0.26132(4) 0.0332(9) Uani 1 1 d . . .
O3 O 0.7008(3) 1.04353(16) 0.40696(4) 0.0321(9) Uani 1 1 d . . .
C1 C 1.0610(4) 0.0985(3) 0.52766(7) 0.0265(13) Uani 1 1 d . . .
C2 C 1.0655(4) 0.0468(3) 0.54283(7) 0.0293(14) Uani 1 1 d . . .
C3 C 1.1122(4) -0.0277(3) 0.53958(7) 0.0390(15) Uani 1 1 d . . .
H3 H 1.1170 -0.0628 0.5502 0.047 Uiso 1 1 calc R . .
C4 C 1.1500(4) -0.0499(3) 0.52163(7) 0.0375(15) Uani 1 1 d . . .
H4 H 1.1818 -0.0999 0.5199 0.045 Uiso 1 1 calc R . .
C5 C 1.1428(4) 0.0005(3) 0.50534(8) 0.0360(14) Uani 1 1 d . . .
C6 C 1.0964(4) 0.0758(3) 0.50857(7) 0.0302(13) Uani 1 1 d . . .
C7 C 1.0861(4) 0.1238(3) 0.49234(7) 0.0315(14) Uani 1 1 d . . .
H7 H 1.0592 0.1750 0.4942 0.038 Uiso 1 1 calc R . .
C8 C 1.1130(4) 0.1003(3) 0.47394(7) 0.0383(15) Uani 1 1 d . . .
H8 H 1.1008 0.1335 0.4631 0.046 Uiso 1 1 calc R . .
C9 C 1.1596(4) 0.0252(3) 0.47110(7) 0.0464(17) Uani 1 1 d . . .
H9 H 1.1799 0.0085 0.4583 0.056 Uiso 1 1 calc R . .
C10 C 1.1753(5) -0.0228(3) 0.48644(8) 0.0525(18) Uani 1 1 d . . .
H10 H 1.2083 -0.0724 0.4844 0.063 Uiso 1 1 calc R . .
C11 C 1.0265(5) 0.1810(3) 0.53062(6) 0.0273(13) Uani 1 1 d . . .
C12 C 0.9083(5) 0.2017(3) 0.53312(6) 0.0259(13) Uani 1 1 d . . .
C13 C 0.8758(5) 0.2813(3) 0.53283(6) 0.0350(15) Uani 1 1 d . . .
H13 H 0.7942 0.2952 0.5343 0.042 Uiso 1 1 calc R . .
C14 C 0.9592(5) 0.3370(3) 0.53057(6) 0.0376(15) Uani 1 1 d . . .
H14 H 0.9348 0.3891 0.5302 0.045 Uiso 1 1 calc R . .
C15 C 1.0824(5) 0.3187(3) 0.52877(7) 0.0330(15) Uani 1 1 d . . .
C16 C 1.1140(5) 0.2396(3) 0.52897(6) 0.0281(13) Uani 1 1 d . . .
C17 C 1.2391(5) 0.2214(3) 0.52812(6) 0.0344(14) Uani 1 1 d . . .
H17 H 1.2631 0.1692 0.5286 0.041 Uiso 1 1 calc R . .
C18 C 1.3244(5) 0.2769(3) 0.52667(6) 0.0425(16) Uani 1 1 d . . .
H18 H 1.4065 0.2630 0.5261 0.051 Uiso 1 1 calc R . .
C19 C 1.2914(5) 0.3548(3) 0.52600(7) 0.0476(17) Uani 1 1 d . . .
H19 H 1.3510 0.3933 0.5249 0.057 Uiso 1 1 calc R . .
C20 C 1.1719(5) 0.3751(3) 0.52699(6) 0.0393(16) Uani 1 1 d . . .
H20 H 1.1499 0.4276 0.5265 0.047 Uiso 1 1 calc R . .
C21 C 1.0878(4) 0.0566(3) 0.57698(7) 0.0353(15) Uani 1 1 d . . .
H21 H 1.1701 0.0450 0.5752 0.042 Uiso 1 1 calc R . .
C22 C 1.0427(5) 0.0641(3) 0.59594(7) 0.0323(14) Uani 1 1 d . . .
C23 C 1.1016(5) 0.0676(3) 0.61387(7) 0.0367(14) Uani 1 1 d . . .
H23 H 1.1853 0.0638 0.6161 0.044 Uiso 1 1 calc R . .
C24 C 1.0142(5) 0.0776(3) 0.62775(7) 0.0371(15) Uani 1 1 d . . .
H24 H 1.0259 0.0819 0.6414 0.045 Uiso 1 1 calc R . .
C25 C 0.9051(4) 0.0803(2) 0.61793(7) 0.0291(13) Uani 1 1 d . . .
H25 H 0.8300 0.0877 0.6241 0.035 Uiso 1 1 calc R . .
C26 C 0.7220(4) 0.1426(3) 0.52763(6) 0.0316(14) Uani 1 1 d . . .
H26 H 0.7122 0.1764 0.5169 0.038 Uiso 1 1 calc R . .
C27 C 0.6304(5) 0.0909(3) 0.53198(7) 0.0369(15) Uani 1 1 d . . .
C28 C 0.5234(5) 0.0753(4) 0.52189(8) 0.061(2) Uani 1 1 d . . .
H28 H 0.4944 0.1004 0.5105 0.073 Uiso 1 1 calc R . .
C29 C 0.4698(5) 0.0165(4) 0.53184(8) 0.072(2) Uani 1 1 d . . .
H29 H 0.3963 -0.0077 0.5286 0.087 Uiso 1 1 calc R . .
C30 C 0.5436(5) -0.0008(3) 0.54754(8) 0.0594(19) Uani 1 1 d . . .
H30 H 0.5262 -0.0395 0.5569 0.071 Uiso 1 1 calc R . .
C31 C 0.7711(4) 0.2744(3) 0.61907(6) 0.0514(16) Uani 1 1 d . . .
H31A H 0.6946 0.2968 0.6231 0.077 Uiso 1 1 calc R . .
H31B H 0.8358 0.3109 0.6217 0.077 Uiso 1 1 calc R . .
H31C H 0.7854 0.2270 0.6264 0.077 Uiso 1 1 calc R . .
C32 C 0.9295(4) 0.2524(3) 0.58445(6) 0.0478(16) Uani 1 1 d . . .
H32A H 0.9758 0.2211 0.5936 0.072 Uiso 1 1 calc R . .
H32B H 0.9601 0.3051 0.5846 0.072 Uiso 1 1 calc R . .
H32C H 0.9369 0.2311 0.5713 0.072 Uiso 1 1 calc R . .
C33 C 0.6910(5) 0.3376(3) 0.58045(7) 0.067(2) Uani 1 1 d . . .
H33A H 0.6995 0.3346 0.5662 0.101 Uiso 1 1 calc R . .
H33B H 0.7283 0.3849 0.5852 0.101 Uiso 1 1 calc R . .
H33C H 0.6059 0.3376 0.5839 0.101 Uiso 1 1 calc R . .
C34 C 0.5596(4) 0.0345(3) 0.59690(7) 0.0466(16) Uani 1 1 d . . .
H34A H 0.5968 0.0083 0.5858 0.070 Uiso 1 1 calc R . .
H34B H 0.4773 0.0161 0.5985 0.070 Uiso 1 1 calc R . .
H34C H 0.6053 0.0236 0.6088 0.070 Uiso 1 1 calc R . .
C35 C 0.4434(4) 0.1634(3) 0.57350(7) 0.0624(19) Uani 1 1 d . . .
H35A H 0.4469 0.2182 0.5704 0.094 Uiso 1 1 calc R . .
H35B H 0.3638 0.1508 0.5786 0.094 Uiso 1 1 calc R . .
H35C H 0.4591 0.1333 0.5617 0.094 Uiso 1 1 calc R . .
C36 C 0.5034(4) 0.1847(3) 0.61555(7) 0.0662(19) Uani 1 1 d . . .
H36A H 0.5598 0.1735 0.6261 0.099 Uiso 1 1 calc R . .
H36B H 0.4247 0.1635 0.6188 0.099 Uiso 1 1 calc R . .
H36C H 0.4968 0.2404 0.6139 0.099 Uiso 1 1 calc R . .
C37 C 0.8402(5) -0.0988(3) 0.58991(7) 0.0464(16) Uani 1 1 d . . .
H37A H 0.7879 -0.0837 0.6009 0.056 Uiso 1 1 calc R . .
H37B H 0.9245 -0.0904 0.5938 0.056 Uiso 1 1 calc R . .
C38 C 0.8199(5) -0.1811(3) 0.58460(8) 0.0601(19) Uani 1 1 d . . .
H38A H 0.7367 -0.1970 0.5874 0.072 Uiso 1 1 calc R . .
H38B H 0.8760 -0.2153 0.5916 0.072 Uiso 1 1 calc R . .
C39 C 0.8450(7) -0.1808(3) 0.56249(8) 0.096(3) Uani 1 1 d . . .
H39A H 0.9313 -0.1883 0.5599 0.115 Uiso 1 1 calc R . .
H39B H 0.7995 -0.2220 0.5559 0.115 Uiso 1 1 calc R . .
C40 C 0.8066(5) -0.1068(3) 0.55582(7) 0.0570(18) Uani 1 1 d . . .
H40A H 0.7240 -0.1097 0.5507 0.068 Uiso 1 1 calc R . .
H40B H 0.8599 -0.0882 0.5453 0.068 Uiso 1 1 calc R . .
C41 C -0.0062(5) 0.6721(3) 0.30008(6) 0.0234(13) Uani 1 1 d . . .
C42 C 0.1109(5) 0.6965(3) 0.29741(6) 0.0261(13) Uani 1 1 d . . .
C43 C 0.1394(4) 0.7754(3) 0.29810(6) 0.0298(14) Uani 1 1 d . . .
H43 H 0.2204 0.7910 0.2967 0.036 Uiso 1 1 calc R . .
C44 C 0.0527(5) 0.8293(3) 0.30069(6) 0.0316(14) Uani 1 1 d . . .
H44 H 0.0739 0.8820 0.3015 0.038 Uiso 1 1 calc R . .
C45 C -0.0690(5) 0.8075(3) 0.30215(6) 0.0256(13) Uani 1 1 d . . .
C46 C -0.0969(5) 0.7288(3) 0.30194(6) 0.0255(13) Uani 1 1 d . . .
C47 C -0.2204(4) 0.7082(3) 0.30306(6) 0.0308(13) Uani 1 1 d . . .
H47 H -0.2426 0.6556 0.3027 0.037 Uiso 1 1 calc R . .
C48 C -0.3074(4) 0.7634(3) 0.30462(6) 0.0356(14) Uani 1 1 d . . .
H48 H -0.3890 0.7485 0.3051 0.043 Uiso 1 1 calc R . .
C49 C -0.2781(5) 0.8411(3) 0.30545(6) 0.0300(14) Uani 1 1 d . . .
H49 H -0.3393 0.8785 0.3068 0.036 Uiso 1 1 calc R . .
C50 C -0.1615(5) 0.8631(3) 0.30433(6) 0.0287(14) Uani 1 1 d . . .
H50 H -0.1416 0.9159 0.3050 0.034 Uiso 1 1 calc R . .
C51 C -0.0357(4) 0.5891(3) 0.30272(7) 0.0251(13) Uani 1 1 d . . .
C52 C -0.0385(4) 0.5390(3) 0.28746(8) 0.0324(14) Uani 1 1 d . . .
C53 C -0.0847(4) 0.4630(3) 0.29059(8) 0.0433(16) Uani 1 1 d . . .
H53 H -0.0893 0.4285 0.2799 0.052 Uiso 1 1 calc R . .
C54 C -0.1216(4) 0.4395(3) 0.30838(8) 0.0425(16) Uani 1 1 d . . .
H54 H -0.1525 0.3891 0.3100 0.051 Uiso 1 1 calc R . .
C55 C -0.1145(4) 0.4892(3) 0.32468(8) 0.0370(15) Uani 1 1 d . . .
C56 C -0.0714(4) 0.5658(3) 0.32194(7) 0.0290(13) Uani 1 1 d . . .
C57 C -0.0589(4) 0.6126(3) 0.33860(7) 0.0331(14) Uani 1 1 d . . .
H57 H -0.0315 0.6639 0.3371 0.040 Uiso 1 1 calc R . .
C58 C -0.0849(4) 0.5862(3) 0.35664(8) 0.0454(16) Uani 1 1 d . . .
H58 H -0.0734 0.6186 0.3676 0.055 Uiso 1 1 calc R . .
C59 C -0.1287(5) 0.5112(4) 0.35947(8) 0.0541(18) Uani 1 1 d . . .
H59 H -0.1472 0.4933 0.3722 0.065 Uiso 1 1 calc R . .
C60 C -0.1441(5) 0.4651(3) 0.34380(9) 0.0515(18) Uani 1 1 d . . .
H60 H -0.1756 0.4151 0.3457 0.062 Uiso 1 1 calc R . .
C61 C 0.2977(4) 0.6414(3) 0.30374(6) 0.0303(14) Uani 1 1 d . . .
H61 H 0.3041 0.6772 0.3142 0.036 Uiso 1 1 calc R . .
C62 C 0.3927(5) 0.5904(3) 0.30043(7) 0.0282(13) Uani 1 1 d . . .
C63 C 0.4998(5) 0.5789(3) 0.31051(7) 0.0390(15) Uani 1 1 d . . .
H63 H 0.5279 0.6078 0.3213 0.047 Uiso 1 1 calc R . .
C64 C 0.5581(5) 0.5166(3) 0.30167(7) 0.0446(16) Uani 1 1 d . . .
H64 H 0.6323 0.4943 0.3053 0.054 Uiso 1 1 calc R . .
C65 C 0.4834(5) 0.4945(3) 0.28630(7) 0.0376(15) Uani 1 1 d . . .
H65 H 0.5009 0.4535 0.2776 0.045 Uiso 1 1 calc R . .
C66 C -0.0579(4) 0.5473(3) 0.25328(8) 0.0324(14) Uani 1 1 d . . .
H66 H -0.1402 0.5349 0.2547 0.039 Uiso 1 1 calc R . .
C67 C -0.0088(5) 0.5535(3) 0.23472(8) 0.0325(14) Uani 1 1 d . . .
C68 C -0.0621(5) 0.5543(3) 0.21622(8) 0.0413(16) Uani 1 1 d . . .
H68 H -0.1450 0.5493 0.2135 0.050 Uiso 1 1 calc R . .
C69 C 0.0287(5) 0.5636(3) 0.20263(7) 0.0387(15) Uani 1 1 d . . .
H69 H 0.0211 0.5657 0.1888 0.046 Uiso 1 1 calc R . .
C70 C 0.1333(5) 0.5693(3) 0.21352(7) 0.0359(14) Uani 1 1 d . . .
H70 H 0.2103 0.5768 0.2080 0.043 Uiso 1 1 calc R . .
C71 C 0.1254(4) 0.7457(3) 0.24655(7) 0.0571(18) Uani 1 1 d . . .
H71A H 0.0779 0.7228 0.2360 0.086 Uiso 1 1 calc R . .
H71B H 0.1023 0.7995 0.2482 0.086 Uiso 1 1 calc R . .
H71C H 0.1109 0.7179 0.2588 0.086 Uiso 1 1 calc R . .
C72 C 0.2960(6) 0.7679(3) 0.21373(7) 0.104(3) Uani 1 1 d . . .
H72A H 0.3782 0.7820 0.2103 0.156 Uiso 1 1 calc R . .
H72B H 0.2428 0.8116 0.2114 0.156 Uiso 1 1 calc R . .
H72C H 0.2704 0.7245 0.2056 0.156 Uiso 1 1 calc R . .
C73 C 0.3680(6) 0.8158(3) 0.25403(8) 0.107(3) Uani 1 1 d . . .
H73A H 0.3755 0.8002 0.2677 0.161 Uiso 1 1 calc R . .
H73B H 0.3224 0.8637 0.2533 0.161 Uiso 1 1 calc R . .
H73C H 0.4478 0.8237 0.2485 0.161 Uiso 1 1 calc R . .
C74 C 0.4641(5) 0.5098(3) 0.23539(7) 0.0626(19) Uani 1 1 d . . .
H74A H 0.4295 0.4872 0.2472 0.094 Uiso 1 1 calc R . .
H74B H 0.5434 0.4876 0.2330 0.094 Uiso 1 1 calc R . .
H74C H 0.4121 0.4990 0.2242 0.094 Uiso 1 1 calc R . .
C75 C 0.5376(5) 0.6535(3) 0.21439(7) 0.083(2) Uani 1 1 d . . .
H75A H 0.4781 0.6443 0.2041 0.124 Uiso 1 1 calc R . .
H75B H 0.6119 0.6265 0.2111 0.124 Uiso 1 1 calc R . .
H75C H 0.5535 0.7086 0.2154 0.124 Uiso 1 1 calc R . .
C76 C 0.6004(4) 0.6396(3) 0.25658(8) 0.084(2) Uani 1 1 d . . .
H76A H 0.6075 0.6953 0.2580 0.126 Uiso 1 1 calc R . .
H76B H 0.6763 0.6185 0.2518 0.126 Uiso 1 1 calc R . .
H76C H 0.5810 0.6169 0.2693 0.126 Uiso 1 1 calc R . .
C77 C 0.1726(5) 0.3909(3) 0.24469(7) 0.0573(19) Uani 1 1 d . . .
H77A H 0.2183 0.4051 0.2328 0.069 Uiso 1 1 calc R . .
H77B H 0.0864 0.3991 0.2421 0.069 Uiso 1 1 calc R . .
C78 C 0.1951(6) 0.3106(3) 0.24987(8) 0.069(2) Uani 1 1 d . . .
H78A H 0.2766 0.2948 0.2460 0.082 Uiso 1 1 calc R . .
H78B H 0.1361 0.2762 0.2436 0.082 Uiso 1 1 calc R . .
C79 C 0.1812(6) 0.3099(3) 0.27226(8) 0.082(2) Uani 1 1 d . . .
H79A H 0.0967 0.3018 0.2761 0.099 Uiso 1 1 calc R . .
H79B H 0.2309 0.2691 0.2782 0.099 Uiso 1 1 calc R . .
C80 C 0.2224(5) 0.3854(3) 0.27818(7) 0.0488(17) Uani 1 1 d . . .
H80A H 0.3069 0.3827 0.2825 0.059 Uiso 1 1 calc R . .
H80B H 0.1735 0.4046 0.2892 0.059 Uiso 1 1 calc R . .
C81 C 0.4548(4) 0.8847(3) 0.36308(7) 0.0248(13) Uani 1 1 d . . .
C82 C 0.4486(4) 0.9353(3) 0.37852(7) 0.0298(13) Uani 1 1 d . . .
C83 C 0.3921(4) 1.0064(3) 0.37611(7) 0.0340(14) Uani 1 1 d . . .
H83 H 0.3867 1.0402 0.3869 0.041 Uiso 1 1 calc R . .
C84 C 0.3452(4) 1.0281(3) 0.35889(8) 0.0384(15) Uani 1 1 d . . .
H84 H 0.3036 1.0754 0.3579 0.046 Uiso 1 1 calc R . .
C85 C 0.3576(4) 0.9801(3) 0.34216(7) 0.0326(14) Uani 1 1 d . . .
C86 C 0.4144(4) 0.9081(3) 0.34435(7) 0.0266(13) Uani 1 1 d . . .
C87 C 0.4327(4) 0.8627(3) 0.32758(7) 0.0291(13) Uani 1 1 d . . .
H87 H 0.4700 0.8140 0.3289 0.035 Uiso 1 1 calc R . .
C88 C 0.3982(4) 0.8872(3) 0.30958(7) 0.0369(15) Uani 1 1 d . . .
H88 H 0.4141 0.8564 0.2984 0.044 Uiso 1 1 calc R . .
C89 C 0.3397(4) 0.9572(3) 0.30743(7) 0.0415(16) Uani 1 1 d . . .
H89 H 0.3144 0.9735 0.2948 0.050 Uiso 1 1 calc R . .
C90 C 0.3186(4) 1.0022(3) 0.32323(8) 0.0434(15) Uani 1 1 d . . .
H90 H 0.2770 1.0493 0.3216 0.052 Uiso 1 1 calc R . .
C91 C 0.4944(5) 0.8037(3) 0.36510(6) 0.0264(13) Uani 1 1 d . . .
C92 C 0.6138(5) 0.7835(3) 0.36725(6) 0.0280(13) Uani 1 1 d . . .
C93 C 0.6544(5) 0.7077(3) 0.36582(6) 0.0355(14) Uani 1 1 d . . .
H93 H 0.7373 0.6962 0.3665 0.043 Uiso 1 1 calc R . .
C94 C 0.5708(5) 0.6498(3) 0.36332(7) 0.0393(15) Uani 1 1 d . . .
H94 H 0.5975 0.5983 0.3624 0.047 Uiso 1 1 calc R . .
C95 C 0.4467(5) 0.6654(3) 0.36217(7) 0.0351(15) Uani 1 1 d . . .
C96 C 0.4091(5) 0.7432(3) 0.36329(6) 0.0263(13) Uani 1 1 d . . .
C97 C 0.2849(5) 0.7592(3) 0.36224(6) 0.0365(14) Uani 1 1 d . . .
H97 H 0.2576 0.8107 0.3627 0.044 Uiso 1 1 calc R . .
C98 C 0.2034(5) 0.6999(3) 0.36048(7) 0.0402(15) Uani 1 1 d . . .
H98 H 0.1203 0.7111 0.3603 0.048 Uiso 1 1 calc R . .
C99 C 0.2419(6) 0.6235(3) 0.35893(7) 0.0472(17) Uani 1 1 d . . .
H99 H 0.1850 0.5836 0.3573 0.057 Uiso 1 1 calc R . .
C100 C 0.3594(6) 0.6068(3) 0.35969(7) 0.0415(16) Uani 1 1 d . . .
H100 H 0.3845 0.5550 0.3585 0.050 Uiso 1 1 calc R . .
C101 C 0.4392(4) 0.9293(3) 0.41294(8) 0.0401(15) Uani 1 1 d . . .
H101 H 0.3563 0.9406 0.4119 0.048 Uiso 1 1 calc R . .
C102 C 0.4930(5) 0.9261(3) 0.43126(7) 0.0335(14) Uani 1 1 d . . .
C103 C 0.4457(5) 0.9318(3) 0.45019(8) 0.0440(16) Uani 1 1 d . . .
H103 H 0.3642 0.9405 0.4534 0.053 Uiso 1 1 calc R . .
C104 C 0.5379(5) 0.9226(3) 0.46321(8) 0.0511(17) Uani 1 1 d . . .
H104 H 0.5338 0.9237 0.4771 0.061 Uiso 1 1 calc R . .
C105 C 0.6390(5) 0.9112(3) 0.45163(7) 0.0415(15) Uani 1 1 d . . .
H105 H 0.7169 0.9032 0.4568 0.050 Uiso 1 1 calc R . .
C106 C 0.7908(5) 0.8518(3) 0.35959(7) 0.0333(14) Uani 1 1 d . . .
H106 H 0.8004 0.8183 0.3488 0.040 Uiso 1 1 calc R . .
C107 C 0.8755(5) 0.9109(3) 0.36275(7) 0.0363(15) Uani 1 1 d . . .
C108 C 0.9733(4) 0.9333(3) 0.35156(7) 0.0479(17) Uani 1 1 d . . .
H108 H 1.0023 0.9086 0.3401 0.058 Uiso 1 1 calc R . .
C109 C 1.0203(5) 0.9984(3) 0.36029(8) 0.0527(18) Uani 1 1 d . . .
H109 H 1.0872 1.0273 0.3560 0.063 Uiso 1 1 calc R . .
C110 C 0.9500(5) 1.0128(3) 0.37661(8) 0.0466(17) Uani 1 1 d . . .
H110 H 0.9627 1.0543 0.3854 0.056 Uiso 1 1 calc R . .
C111 C 0.8962(5) 0.6709(3) 0.41049(8) 0.090(2) Uani 1 1 d . . .
H11A H 0.9010 0.6847 0.3966 0.135 Uiso 1 1 calc R . .
H11B H 0.8558 0.6213 0.4118 0.135 Uiso 1 1 calc R . .
H11C H 0.9771 0.6673 0.4159 0.135 Uiso 1 1 calc R . .
C112 C 0.6466(4) 0.7327(3) 0.41783(7) 0.0584(18) Uani 1 1 d . . .
H11D H 0.5974 0.7636 0.4267 0.088 Uiso 1 1 calc R . .
H11E H 0.6254 0.6784 0.4193 0.088 Uiso 1 1 calc R . .
H11F H 0.6323 0.7489 0.4043 0.088 Uiso 1 1 calc R . .
C113 C 0.8189(5) 0.7215(3) 0.45073(7) 0.081(2) Uani 1 1 d . . .
H11G H 0.9027 0.7225 0.4549 0.121 Uiso 1 1 calc R . .
H11H H 0.7859 0.6701 0.4528 0.121 Uiso 1 1 calc R . .
H11I H 0.7730 0.7589 0.4583 0.121 Uiso 1 1 calc R . .
C114 C 1.0966(4) 0.8552(3) 0.40058(7) 0.0625(18) Uani 1 1 d . . .
H11J H 1.1017 0.8000 0.3980 0.094 Uiso 1 1 calc R . .
H11K H 1.1764 0.8750 0.4036 0.094 Uiso 1 1 calc R . .
H11L H 1.0653 0.8815 0.3890 0.094 Uiso 1 1 calc R . .
C115 C 0.9802(4) 0.9779(3) 0.42706(7) 0.0494(17) Uani 1 1 d . . .
H11M H 0.9306 1.0020 0.4170 0.074 Uiso 1 1 calc R . .
H11N H 1.0599 1.0012 0.4270 0.074 Uiso 1 1 calc R . .
H11O H 0.9430 0.9854 0.4399 0.074 Uiso 1 1 calc R . .
C116 C 1.0710(5) 0.8321(3) 0.44416(7) 0.067(2) Uani 1 1 d . . .
H11P H 1.0221 0.8421 0.4558 0.100 Uiso 1 1 calc R . .
H11Q H 1.1493 0.8567 0.4457 0.100 Uiso 1 1 calc R . .
H11R H 1.0818 0.7767 0.4426 0.100 Uiso 1 1 calc R . .
C117 C 0.6789(4) 1.1025(3) 0.39232(7) 0.0393(15) Uani 1 1 d . . .
H11S H 0.5919 1.1110 0.3906 0.047 Uiso 1 1 calc R . .
H11T H 0.7136 1.0874 0.3796 0.047 Uiso 1 1 calc R . .
C118 C 0.7390(5) 1.1744(3) 0.40004(7) 0.0495(17) Uani 1 1 d . . .
H11U H 0.6919 1.2206 0.3967 0.059 Uiso 1 1 calc R . .
H11V H 0.8207 1.1798 0.3946 0.059 Uiso 1 1 calc R . .
C119 C 0.7429(5) 1.1623(3) 0.42222(7) 0.0516(17) Uani 1 1 d . . .
H11W H 0.8264 1.1636 0.4270 0.062 Uiso 1 1 calc R . .
H11$ H 0.6965 1.2026 0.4290 0.062 Uiso 1 1 calc R . .
C120 C 0.6874(4) 1.0836(3) 0.42572(6) 0.0401(15) Uani 1 1 d . . .
H12A H 0.7300 1.0559 0.4363 0.048 Uiso 1 1 calc R . .
H12B H 0.6019 1.0883 0.4293 0.048 Uiso 1 1 calc R . .
C121 C 0.1261(5) 0.2085(3) 0.32545(8) 0.073(2) Uani 1 1 d . . .
H12C H 0.1710 0.1736 0.3170 0.110 Uiso 1 1 calc R . .
H12D H 0.0463 0.2172 0.3199 0.110 Uiso 1 1 calc R . .
H12E H 0.1184 0.1858 0.3385 0.110 Uiso 1 1 calc R . .
C122 C 0.1909(6) 0.2830(3) 0.32694(7) 0.0411(16) Uani 1 1 d . . .
C123 C 0.1297(5) 0.3500(3) 0.33150(7) 0.0466(17) Uani 1 1 d . . .
H123 H 0.0462 0.3472 0.3340 0.056 Uiso 1 1 calc R . .
C124 C 0.1848(5) 0.4199(4) 0.33259(7) 0.0442(16) Uani 1 1 d . . .
H124 H 0.1406 0.4643 0.3360 0.053 Uiso 1 1 calc R . .
C125 C 0.3068(6) 0.4250(3) 0.32859(7) 0.0525(18) Uani 1 1 d . . .
H125 H 0.3460 0.4732 0.3290 0.063 Uiso 1 1 calc R . .
C126 C 0.3714(5) 0.3585(4) 0.32394(7) 0.0477(17) Uani 1 1 d . . .
H126 H 0.4550 0.3609 0.3215 0.057 Uiso 1 1 calc R . .
C127 C 0.3105(5) 0.2884(3) 0.32292(7) 0.0450(16) Uani 1 1 d . . .
H127 H 0.3533 0.2434 0.3193 0.054 Uiso 1 1 calc R . .
C128 C 0.6674(5) 0.0291(3) 0.33112(7) 0.0547(18) Uani 1 1 d . . .
H12F H 0.6372 -0.0026 0.3419 0.082 Uiso 1 1 calc R . .
H12G H 0.7456 0.0099 0.3269 0.082 Uiso 1 1 calc R . .
H12H H 0.6112 0.0269 0.3201 0.082 Uiso 1 1 calc R . .
C129 C 0.6797(5) 0.1116(3) 0.33801(7) 0.0352(15) Uani 1 1 d . . .
C130 C 0.5790(5) 0.1550(3) 0.34181(7) 0.0445(16) Uani 1 1 d . . .
H130 H 0.5018 0.1342 0.3394 0.053 Uiso 1 1 calc R . .
C131 C 0.5906(5) 0.2288(3) 0.34908(7) 0.0453(16) Uani 1 1 d . . .
H131 H 0.5211 0.2585 0.3517 0.054 Uiso 1 1 calc R . .
C132 C 0.7005(6) 0.2591(3) 0.35256(7) 0.0485(16) Uani 1 1 d . . .
H132 H 0.7081 0.3094 0.3577 0.058 Uiso 1 1 calc R . .
C133 C 0.8015(5) 0.2159(3) 0.34847(7) 0.0508(17) Uani 1 1 d . . .
H133 H 0.8786 0.2372 0.3506 0.061 Uiso 1 1 calc R . .
C134 C 0.7912(5) 0.1427(3) 0.34146(7) 0.0450(16) Uani 1 1 d . . .
H134 H 0.8610 0.1132 0.3390 0.054 Uiso 1 1 calc R . .
C135 C 0.3882(10) 0.7819(6) 0.49375(16) 0.071(4) Uani 0.570(7) 1 d PU A 1
H13A H 0.4703 0.7759 0.4985 0.106 Uiso 0.570(7) 1 calc PR A 1
H13B H 0.3454 0.8186 0.5020 0.106 Uiso 0.570(7) 1 calc PR A 1
H13C H 0.3899 0.8010 0.4803 0.106 Uiso 0.570(7) 1 calc PR A 1
C136 C 0.3276(8) 0.7085(4) 0.49432(11) 0.053(4) Uani 0.570(7) 1 d PGU A 1
C137 C 0.3911(6) 0.6455(5) 0.50118(11) 0.044(4) Uani 0.570(7) 1 d PGU A 1
H13D H 0.4713 0.6515 0.5055 0.052 Uiso 0.570(7) 1 calc PR A 1
C138 C 0.3371(8) 0.5738(4) 0.50175(12) 0.055(4) Uani 0.570(7) 1 d PGU A 1
H13E H 0.3805 0.5307 0.5064 0.066 Uiso 0.570(7) 1 calc PR A 1
C139 C 0.2196(8) 0.5650(4) 0.49547(10) 0.056(4) Uani 0.570(7) 1 d PGU A 1
H13F H 0.1827 0.5160 0.4959 0.068 Uiso 0.570(7) 1 calc PR A 1
C140 C 0.1562(6) 0.6280(5) 0.48861(12) 0.068(4) Uani 0.570(7) 1 d PGU A 1
H14A H 0.0759 0.6221 0.4843 0.082 Uiso 0.570(7) 1 calc PR A 1
C141 C 0.2102(8) 0.6998(4) 0.48803(13) 0.049(4) Uani 0.570(7) 1 d PGU A 1
H14B H 0.1668 0.7429 0.4833 0.059 Uiso 0.570(7) 1 calc PR A 1
C142 C 0.3358(13) 0.5364(8) 0.5034(3) 0.053(5) Uani 0.430(7) 1 d PU A 2
H14C H 0.4185 0.5259 0.5074 0.079 Uiso 0.430(7) 1 calc PR A 2
H14D H 0.3136 0.5022 0.4926 0.079 Uiso 0.430(7) 1 calc PR A 2
H14E H 0.2823 0.5276 0.5145 0.079 Uiso 0.430(7) 1 calc PR A 2
C143 C 0.3253(10) 0.6193(4) 0.49677(14) 0.031(4) Uani 0.430(7) 1 d PGU A 2
C144 C 0.4274(8) 0.6645(6) 0.49563(17) 0.055(6) Uani 0.430(7) 1 d PGU A 2
H14F H 0.5024 0.6445 0.4997 0.066 Uiso 0.430(7) 1 calc PR A 2
C145 C 0.4200(9) 0.7389(6) 0.48848(17) 0.079(6) Uani 0.430(7) 1 d PGU A 2
H14G H 0.4898 0.7698 0.4877 0.095 Uiso 0.430(7) 1 calc PR A 2
C146 C 0.3103(11) 0.7681(4) 0.48246(15) 0.067(5) Uani 0.430(7) 1 d PGU A 2
H14H H 0.3052 0.8190 0.4776 0.080 Uiso 0.430(7) 1 calc PR A 2
C147 C 0.2081(8) 0.7229(7) 0.48360(17) 0.057(6) Uani 0.430(7) 1 d PGU A 2
H14I H 0.1332 0.7429 0.4795 0.069 Uiso 0.430(7) 1 calc PR A 2
C148 C 0.2156(8) 0.6485(6) 0.49075(16) 0.049(5) Uani 0.430(7) 1 d PGU A 2
H14J H 0.1458 0.6176 0.4915 0.058 Uiso 0.430(7) 1 calc PR A 2

loop_
_atom_site_aniso_label
_atom_site_aniso_U_11
_atom_site_aniso_U_22
_atom_site_aniso_U_33
_atom_site_aniso_U_23
_atom_site_aniso_U_13
_atom_site_aniso_U_12
Y1 0.0309(3) 0.0342(3) 0.0234(3) -0.0003(2) -0.0031(2) 0.0022(3)
Y2 0.0279(3) 0.0304(3) 0.0267(3) -0.0020(2) -0.0039(2) -0.0017(3)
Y3 0.0276(3) 0.0371(3) 0.0244(3) -0.0043(2) -0.0005(2) -0.0052(3)
Si1 0.0659(14) 0.0341(10) 0.0332(10) -0.0009(7) -0.0048(9) 0.0112(10)
Si2 0.0442(13) 0.0639(13) 0.0375(11) -0.0006(9) 0.0052(9) 0.0146(10)
Si3 0.0834(16) 0.0314(10) 0.0386(10) 0.0010(8) 0.0068(10) -0.0002(11)
Si4 0.0404(12) 0.0601(13) 0.0560(12) 0.0212(10) 0.0085(10) -0.0023(10)
Si5 0.0802(15) 0.0398(11) 0.0405(10) -0.0021(8) -0.0120(9) -0.0045(11)
Si6 0.0496(13) 0.0567(13) 0.0344(10) -0.0024(8) -0.0128(9) 0.0028(10)
N1 0.022(3) 0.039(3) 0.018(2) 0.004(2) 0.0000(19) 0.004(2)
N2 0.019(3) 0.032(3) 0.028(3) 0.001(2) -0.003(2) 0.000(2)
N3 0.037(3) 0.027(3) 0.026(3) -0.002(2) 0.005(2) 0.001(2)
N4 0.033(3) 0.048(3) 0.038(3) 0.007(2) -0.006(2) -0.014(3)
N5 0.033(3) 0.040(3) 0.024(2) -0.0013(18) 0.000(2) 0.006(2)
N6 0.016(3) 0.032(3) 0.024(2) -0.0075(19) -0.003(2) 0.000(2)
N7 0.030(3) 0.029(3) 0.030(3) -0.009(2) -0.003(2) -0.003(2)
N8 0.033(3) 0.030(3) 0.025(3) 0.003(2) -0.007(2) 0.002(2)
N9 0.032(3) 0.033(3) 0.032(3) -0.004(2) -0.007(2) -0.001(2)
N10 0.024(3) 0.030(3) 0.031(3) 0.0032(19) -0.006(2) -0.005(2)
N11 0.023(3) 0.028(3) 0.029(3) -0.015(2) 0.004(2) 0.000(2)
N12 0.022(3) 0.038(3) 0.024(3) -0.007(2) 0.000(2) 0.003(2)
N13 0.045(3) 0.032(3) 0.021(2) -0.003(2) 0.003(2) -0.005(2)
N14 0.021(3) 0.049(3) 0.032(3) -0.002(2) -0.002(2) -0.009(2)
N15 0.038(3) 0.033(3) 0.031(3) -0.001(2) -0.001(2) -0.005(2)
O1 0.045(2) 0.027(2) 0.021(2) 0.0032(15) -0.0056(17) -0.0027(18)
O2 0.052(2) 0.0268(19) 0.0208(19) -0.0008(15) -0.0034(18) -0.0065(19)
O3 0.042(2) 0.032(2) 0.022(2) -0.0002(16) -0.0011(17) -0.0097(18)
C1 0.020(3) 0.027(3) 0.033(3) -0.006(3) -0.005(2) -0.004(3)
C2 0.015(3) 0.039(4) 0.034(3) -0.001(3) 0.001(3) 0.005(3)
C3 0.041(4) 0.043(4) 0.033(4) 0.006(3) -0.001(3) 0.008(3)
C4 0.025(4) 0.047(4) 0.040(4) -0.016(3) -0.003(3) 0.012(3)
C5 0.021(3) 0.054(4) 0.033(4) -0.003(3) 0.003(3) 0.008(3)
C6 0.018(3) 0.045(4) 0.028(3) -0.005(3) -0.003(2) 0.001(3)
C7 0.029(4) 0.034(3) 0.031(3) -0.007(3) 0.007(3) 0.000(3)
C8 0.031(4) 0.056(4) 0.028(3) 0.003(3) 0.003(3) -0.012(3)
C9 0.039(4) 0.075(5) 0.026(3) -0.018(3) 0.006(3) 0.006(4)
C10 0.050(4) 0.072(5) 0.036(4) -0.013(3) 0.004(3) 0.019(4)
C11 0.033(4) 0.031(4) 0.018(3) 0.000(2) -0.003(3) 0.001(3)
C12 0.031(4) 0.029(4) 0.018(3) 0.004(2) -0.002(2) 0.003(3)
C13 0.025(4) 0.044(4) 0.036(3) 0.015(3) 0.007(3) 0.012(3)
C14 0.052(5) 0.030(4) 0.031(3) 0.002(3) 0.004(3) 0.012(3)
C15 0.041(4) 0.038(4) 0.020(3) -0.001(3) 0.001(3) 0.000(3)
C16 0.029(4) 0.033(4) 0.022(3) -0.010(3) 0.003(2) -0.002(3)
C17 0.035(4) 0.040(4) 0.028(3) -0.003(2) 0.007(3) 0.000(3)
C18 0.039(4) 0.055(4) 0.033(3) -0.007(3) 0.002(3) -0.008(4)
C19 0.048(5) 0.057(5) 0.038(4) -0.004(3) -0.001(3) -0.013(4)
C20 0.062(5) 0.028(4) 0.028(3) -0.001(3) 0.002(3) -0.009(4)
C21 0.036(4) 0.036(4) 0.033(3) 0.003(3) -0.005(3) 0.007(3)
C22 0.040(4) 0.039(3) 0.017(3) -0.004(3) -0.014(3) -0.001(3)
C23 0.040(4) 0.040(4) 0.030(3) 0.003(3) -0.014(3) 0.001(3)
C24 0.053(4) 0.043(4) 0.016(3) 0.002(3) -0.010(3) 0.003(3)
C25 0.036(4) 0.025(3) 0.026(3) 0.003(3) 0.002(3) -0.001(3)
C26 0.031(4) 0.052(4) 0.013(3) 0.009(2) -0.006(3) 0.010(3)
C27 0.030(4) 0.056(4) 0.025(3) 0.008(3) -0.005(3) -0.004(3)
C28 0.040(4) 0.104(6) 0.039(4) 0.025(4) -0.018(3) -0.013(4)
C29 0.049(5) 0.120(6) 0.048(5) 0.015(4) -0.016(4) -0.048(4)
C30 0.065(5) 0.074(5) 0.039(4) 0.013(3) -0.005(4) -0.017(4)
C31 0.081(5) 0.038(3) 0.035(3) -0.010(2) -0.002(3) 0.008(3)
C32 0.075(5) 0.033(4) 0.035(3) 0.008(3) -0.013(3) -0.014(3)
C33 0.106(6) 0.050(4) 0.047(4) 0.008(3) -0.008(4) 0.040(4)
C34 0.043(4) 0.058(4) 0.040(4) 0.005(3) -0.001(3) -0.008(3)
C35 0.040(4) 0.078(5) 0.069(5) 0.003(4) -0.004(3) 0.017(3)
C36 0.052(4) 0.089(5) 0.057(4) -0.002(4) 0.021(3) 0.019(4)
C37 0.064(4) 0.043(4) 0.032(3) 0.012(3) -0.011(3) 0.003(3)
C38 0.071(5) 0.039(4) 0.070(5) 0.014(3) -0.027(4) -0.023(4)
C39 0.181(8) 0.043(5) 0.065(5) -0.019(4) -0.068(5) 0.024(5)
C40 0.074(5) 0.049(4) 0.047(4) -0.019(3) 0.018(4) -0.009(4)
C41 0.024(4) 0.028(3) 0.018(3) -0.004(2) 0.003(2) -0.001(3)
C42 0.025(4) 0.029(3) 0.024(3) -0.007(2) -0.003(2) 0.005(3)
C43 0.017(3) 0.040(4) 0.033(3) -0.013(3) 0.008(2) -0.013(3)
C44 0.031(4) 0.033(4) 0.031(3) -0.004(3) 0.007(3) -0.010(3)
C45 0.032(4) 0.026(3) 0.019(3) -0.001(2) 0.005(2) -0.002(3)
C46 0.025(4) 0.031(4) 0.021(3) -0.001(2) 0.001(2) -0.006(3)
C47 0.027(4) 0.029(3) 0.036(3) -0.002(2) -0.001(3) -0.001(3)
C48 0.017(4) 0.049(4) 0.041(3) 0.002(3) 0.007(3) 0.008(3)
C49 0.035(4) 0.028(3) 0.027(3) 0.000(2) 0.000(3) 0.010(3)
C50 0.035(4) 0.023(3) 0.028(3) 0.000(2) 0.000(3) -0.002(3)
C51 0.013(3) 0.027(3) 0.035(3) -0.007(3) 0.001(2) -0.002(3)
C52 0.019(3) 0.034(4) 0.044(4) -0.008(3) 0.000(3) -0.010(3)
C53 0.032(4) 0.041(4) 0.057(4) -0.009(3) -0.007(3) -0.009(3)
C54 0.027(4) 0.043(4) 0.058(4) 0.008(3) -0.005(3) -0.009(3)
C55 0.024(4) 0.042(4) 0.046(4) -0.002(3) 0.003(3) -0.008(3)
C56 0.015(3) 0.036(4) 0.035(3) 0.007(3) -0.002(2) -0.001(3)
C57 0.022(3) 0.047(4) 0.030(3) -0.001(3) 0.001(3) -0.003(3)
C58 0.027(4) 0.061(5) 0.048(4) 0.003(3) -0.006(3) -0.006(3)
C59 0.032(4) 0.096(6) 0.035(4) 0.021(4) 0.008(3) -0.011(4)
C60 0.037(4) 0.059(4) 0.059(5) 0.025(4) -0.009(3) -0.019(3)
C61 0.033(4) 0.038(3) 0.020(3) -0.002(2) -0.005(3) -0.007(3)
C62 0.029(4) 0.028(3) 0.028(3) -0.002(3) -0.007(3) 0.000(3)
C63 0.033(4) 0.054(4) 0.030(3) -0.008(3) -0.003(3) -0.007(3)
C64 0.030(4) 0.065(5) 0.039(4) 0.002(3) -0.009(3) 0.005(3)
C65 0.041(4) 0.036(4) 0.037(4) -0.003(3) -0.003(3) 0.006(3)
C66 0.020(4) 0.026(3) 0.051(4) -0.010(3) -0.002(3) 0.001(3)
C67 0.027(4) 0.035(3) 0.035(4) -0.009(3) -0.007(3) -0.002(3)
C68 0.038(4) 0.039(4) 0.047(4) -0.005(3) -0.014(3) 0.004(3)
C69 0.051(4) 0.039(4) 0.026(3) -0.005(3) -0.017(3) -0.001(3)
C70 0.047(4) 0.034(3) 0.027(3) -0.009(3) 0.000(3) 0.000(3)
C71 0.083(5) 0.049(4) 0.039(4) -0.008(3) -0.017(3) 0.026(4)
C72 0.168(7) 0.063(5) 0.082(5) 0.032(4) 0.031(5) 0.054(5)
C73 0.149(7) 0.054(5) 0.119(6) -0.043(4) 0.051(5) -0.044(5)
C74 0.071(5) 0.065(5) 0.052(4) 0.010(3) 0.031(4) 0.025(4)
C75 0.071(5) 0.096(6) 0.082(5) 0.035(4) 0.044(4) 0.013(4)
C76 0.033(4) 0.108(5) 0.111(6) 0.049(4) -0.029(4) -0.025(4)
C77 0.102(6) 0.039(4) 0.031(3) -0.018(3) -0.033(3) 0.006(4)
C78 0.103(6) 0.037(4) 0.066(5) -0.017(3) -0.025(4) 0.016(4)
C79 0.148(7) 0.034(4) 0.064(5) -0.002(3) -0.048(5) -0.014(4)
C80 0.073(5) 0.040(4) 0.033(3) 0.009(3) 0.006(3) -0.009(4)
C81 0.013(3) 0.023(3) 0.038(3) -0.003(3) 0.005(2) -0.002(3)
C82 0.018(3) 0.041(4) 0.031(3) -0.008(3) -0.005(2) -0.002(3)
C83 0.028(4) 0.044(4) 0.030(3) -0.013(3) -0.007(3) 0.006(3)
C84 0.019(4) 0.032(3) 0.064(4) -0.011(3) -0.002(3) 0.012(3)
C85 0.025(4) 0.041(4) 0.032(3) -0.007(3) -0.008(3) 0.006(3)
C86 0.017(3) 0.033(4) 0.029(3) -0.010(3) -0.004(2) 0.001(3)
C87 0.026(3) 0.031(3) 0.031(3) 0.003(3) -0.006(3) -0.005(3)
C88 0.025(4) 0.057(4) 0.028(3) -0.005(3) -0.001(3) -0.009(3)
C89 0.031(4) 0.064(4) 0.030(3) 0.011(3) -0.004(3) 0.007(3)
C90 0.027(4) 0.049(4) 0.055(4) 0.006(3) -0.003(3) 0.015(3)
C91 0.021(4) 0.033(4) 0.026(3) -0.002(2) -0.002(2) -0.003(3)
C92 0.030(4) 0.028(4) 0.026(3) -0.002(2) -0.001(3) -0.010(3)
C93 0.029(4) 0.039(4) 0.039(3) -0.008(3) 0.000(3) 0.009(3)
C94 0.054(5) 0.025(3) 0.038(3) -0.008(3) -0.015(3) 0.003(3)
C95 0.042(4) 0.035(4) 0.029(3) 0.001(3) -0.007(3) -0.008(3)
C96 0.028(4) 0.028(4) 0.023(3) 0.000(2) -0.006(2) -0.011(3)
C97 0.043(4) 0.032(3) 0.035(3) -0.006(2) 0.003(3) -0.003(3)
C98 0.026(4) 0.047(4) 0.047(4) 0.001(3) -0.001(3) -0.016(3)
C99 0.057(5) 0.054(4) 0.031(3) 0.005(3) -0.009(3) -0.021(4)
C100 0.071(5) 0.022(3) 0.032(3) -0.001(3) -0.006(3) -0.007(4)
C101 0.028(4) 0.043(4) 0.050(4) -0.014(3) 0.006(3) -0.010(3)
C102 0.028(4) 0.041(4) 0.031(3) -0.007(3) 0.004(3) -0.007(3)
C103 0.037(4) 0.053(4) 0.042(4) 0.004(3) 0.017(3) 0.000(4)
C104 0.074(5) 0.054(4) 0.025(3) 0.001(3) 0.003(3) -0.008(4)
C105 0.060(4) 0.032(3) 0.032(4) -0.002(3) 0.010(3) -0.004(3)
C106 0.031(4) 0.044(4) 0.025(3) -0.010(3) -0.010(3) 0.011(3)
C107 0.022(4) 0.060(4) 0.026(3) -0.009(3) 0.002(3) 0.000(3)
C108 0.016(4) 0.098(6) 0.030(3) -0.002(3) 0.003(3) 0.001(4)
C109 0.018(4) 0.075(5) 0.066(5) 0.001(4) 0.011(3) -0.008(4)
C110 0.031(4) 0.064(5) 0.044(4) 0.004(3) -0.007(3) -0.020(3)
C111 0.130(7) 0.051(4) 0.090(5) -0.025(4) -0.020(5) 0.027(4)
C112 0.084(5) 0.052(4) 0.039(4) 0.001(3) 0.004(3) -0.027(4)
C113 0.137(7) 0.043(4) 0.062(4) 0.019(3) -0.022(4) -0.033(4)
C114 0.043(4) 0.090(5) 0.055(4) -0.012(4) 0.007(3) 0.002(4)
C115 0.050(4) 0.049(4) 0.050(4) -0.008(3) -0.012(3) -0.009(3)
C116 0.061(5) 0.075(5) 0.064(4) -0.006(3) -0.025(3) 0.005(4)
C117 0.040(4) 0.046(4) 0.032(3) 0.003(3) -0.001(3) -0.011(3)
C118 0.081(5) 0.034(3) 0.033(3) 0.007(3) 0.010(3) -0.002(3)
C119 0.066(5) 0.044(4) 0.045(4) -0.012(3) 0.009(3) -0.019(3)
C120 0.062(4) 0.039(3) 0.019(3) -0.012(3) 0.004(3) -0.012(3)
C121 0.105(6) 0.027(4) 0.086(5) -0.010(3) 0.005(4) 0.000(4)
C122 0.052(5) 0.046(4) 0.025(3) 0.006(3) 0.001(3) 0.006(4)
C123 0.058(5) 0.032(4) 0.050(4) 0.005(3) 0.008(3) 0.016(4)
C124 0.044(4) 0.057(5) 0.032(3) 0.004(3) -0.006(3) 0.014(4)
C125 0.090(6) 0.036(4) 0.032(3) -0.007(3) -0.020(3) -0.003(4)
C126 0.046(5) 0.069(5) 0.028(3) 0.005(3) -0.004(3) -0.003(4)
C127 0.046(5) 0.047(4) 0.042(4) 0.001(3) 0.006(3) 0.004(4)
C128 0.059(5) 0.043(4) 0.062(4) 0.009(3) 0.005(3) 0.003(4)
C129 0.039(4) 0.040(4) 0.026(3) 0.000(3) 0.006(3) 0.003(3)
C130 0.037(4) 0.034(4) 0.063(4) 0.004(3) -0.009(3) -0.010(3)
C131 0.042(4) 0.036(4) 0.058(4) 0.000(3) 0.000(3) 0.004(3)
C132 0.052(5) 0.039(4) 0.054(4) -0.009(3) 0.000(4) -0.020(4)
C133 0.031(4) 0.066(5) 0.056(4) -0.008(3) 0.005(3) -0.009(4)
C134 0.036(5) 0.050(4) 0.049(4) -0.007(3) -0.002(3) -0.003(4)
C135 0.067(8) 0.068(7) 0.078(8) 0.006(6) 0.015(6) 0.010(6)
C136 0.066(7) 0.056(7) 0.039(6) 0.009(5) 0.015(6) 0.002(6)
C137 0.044(7) 0.063(7) 0.024(6) 0.000(5) 0.013(5) 0.011(6)
C138 0.057(8) 0.065(9) 0.043(7) -0.010(7) 0.023(6) -0.002(7)
C139 0.068(8) 0.053(7) 0.048(6) -0.022(5) 0.024(5) -0.017(6)
C140 0.083(8) 0.070(7) 0.051(7) -0.009(6) 0.011(6) -0.005(7)
C141 0.050(8) 0.052(7) 0.046(7) 0.003(6) 0.009(6) 0.014(6)
C142 0.053(9) 0.036(8) 0.071(8) -0.012(7) 0.014(7) -0.008(7)
C143 0.026(8) 0.032(8) 0.033(7) 0.002(6) 0.000(6) -0.002(6)
C144 0.045(9) 0.047(8) 0.074(10) 0.007(7) -0.002(7) 0.011(7)
C145 0.085(10) 0.086(10) 0.065(9) -0.002(8) -0.010(7) 0.011(8)
C146 0.073(9) 0.067(8) 0.061(8) 0.012(7) -0.003(7) 0.008(8)
C147 0.051(9) 0.066(9) 0.054(9) 0.012(7) 0.006(7) 0.017(7)
C148 0.052(9) 0.052(8) 0.042(7) 0.003(7) 0.006(7) 0.005(8)

loop_
_atom_type_symbol
_atom_type_description
_atom_type_scat_dispersion_real
_atom_type_scat_dispersion_imag
_atom_type_scat_source
C C 0.0033 0.0016 'International Tables Vol C Tables 4.2.6.8 and 6.1.1.4'
H H 0.0000 0.0000 'International Tables Vol C Tables 4.2.6.8 and 6.1.1.4'
N N 0.0061 0.0033 'International Tables Vol C Tables 4.2.6.8 and 6.1.1.4'
O O 0.0106 0.0060 'International Tables Vol C Tables 4.2.6.8 and 6.1.1.4'
Y Y -2.7962 3.5667 'International Tables Vol C Tables 4.2.6.8 and 6.1.1.4'
Si Si 0.0817 0.0704 'International Tables Vol C Tables 4.2.6.8 and 6.1.1.4'

loop_
_geom_angle_atom_site_label_1
_geom_angle_atom_site_label_2
_geom_angle_atom_site_label_3
_geom_angle
N5 Y1 O1 130.85(12)
N5 Y1 N3 84.85(13)
O1 Y1 N3 80.32(11)
N5 Y1 N4 95.23(14)
O1 Y1 N4 79.57(13)
N3 Y1 N4 153.32(14)
N5 Y1 N2 98.99(12)
O1 Y1 N2 123.48(11)
N3 Y1 N2 136.66(14)
N4 Y1 N2 69.79(14)
N5 Y1 N1 133.58(14)
O1 Y1 N1 83.19(11)
N3 Y1 N1 69.29(13)
N4 Y1 N1 125.02(13)
N2 Y1 N1 77.77(13)
N10 Y2 O2 129.95(12)
N10 Y2 N9 84.58(13)
O2 Y2 N9 82.51(11)
N10 Y2 N8 93.25(13)
O2 Y2 N8 80.21(12)
N9 Y2 N8 155.44(14)
N10 Y2 N6 101.31(12)
O2 Y2 N6 121.54(11)
N9 Y2 N6 134.93(13)
N8 Y2 N6 69.51(13)
N10 Y2 N7 136.29(13)
O2 Y2 N7 81.11(11)
N9 Y2 N7 68.19(13)
N8 Y2 N7 125.49(13)
N6 Y2 N7 78.09(12)
N15 Y3 O3 124.55(12)
N15 Y3 N13 85.13(14)
O3 Y3 N13 79.62(11)
N15 Y3 N14 96.03(14)
O3 Y3 N14 78.68(12)
N13 Y3 N14 154.34(14)
N15 Y3 N12 101.44(13)
O3 Y3 N12 126.38(12)
N13 Y3 N12 135.23(14)
N14 Y3 N12 69.79(14)
N15 Y3 N11 138.02(14)
O3 Y3 N11 83.42(11)
N13 Y3 N11 68.58(13)
N14 Y3 N11 121.89(13)
N12 Y3 N11 78.33(13)
N5 Si1 C33 111.7(2)
N5 Si1 C31 116.3(2)
C33 Si1 C31 105.4(2)
N5 Si1 C32 110.6(2)
C33 Si1 C32 108.4(2)
C31 Si1 C32 103.9(2)
N5 Si2 C35 112.5(2)
N5 Si2 C36 114.8(2)
C35 Si2 C36 105.9(2)
N5 Si2 C34 108.5(2)
C35 Si2 C34 109.4(2)
C36 Si2 C34 105.5(2)
N10 Si3 C73 111.5(2)
N10 Si3 C72 116.0(2)
C73 Si3 C72 106.9(3)
N10 Si3 C71 109.7(2)
C73 Si3 C71 107.7(3)
C72 Si3 C71 104.5(2)
N10 Si4 C76 112.6(2)
N10 Si4 C74 108.3(2)
C76 Si4 C74 110.5(3)
N10 Si4 C75 115.8(2)
C76 Si4 C75 104.2(3)
C74 Si4 C75 105.1(2)
N15 Si5 C111 112.6(2)
N15 Si5 C113 115.6(2)
C111 Si5 C113 106.7(2)
N15 Si5 C112 109.8(2)
C111 Si5 C112 107.4(3)
C113 Si5 C112 104.1(2)
N15 Si6 C115 108.1(2)
N15 Si6 C114 112.6(2)
C115 Si6 C114 110.6(2)
N15 Si6 C116 114.1(2)
C115 Si6 C116 104.4(2)
C114 Si6 C116 106.7(2)
C21 N1 C2 118.3(4)
C21 N1 Y1 114.5(3)
C2 N1 Y1 125.2(3)
C26 N2 C12 119.8(4)
C26 N2 Y1 112.5(3)
C12 N2 Y1 125.0(3)
C25 N3 C22 104.8(4)
C25 N3 Y1 139.0(3)
C22 N3 Y1 115.6(3)
C30 N4 C27 103.8(5)
C30 N4 Y1 142.0(4)
C27 N4 Y1 113.1(4)
Si2 N5 Si1 125.0(2)
Si2 N5 Y1 115.27(19)
Si1 N5 Y1 119.4(2)
C61 N6 C42 118.5(4)
C61 N6 Y2 113.0(3)
C42 N6 Y2 126.0(3)
C66 N7 C52 119.0(4)
C66 N7 Y2 115.3(3)
C52 N7 Y2 122.7(3)
C65 N8 C62 105.0(4)
C65 N8 Y2 140.8(3)
C62 N8 Y2 112.3(3)
C70 N9 C67 105.8(4)
C70 N9 Y2 137.9(4)
C67 N9 Y2 116.2(3)
Si3 N10 Si4 125.1(2)
Si3 N10 Y2 118.6(2)
Si4 N10 Y2 116.25(19)
C101 N11 C82 118.0(4)
C101 N11 Y3 114.4(3)
C82 N11 Y3 123.5(3)
C106 N12 C92 119.3(4)
C106 N12 Y3 113.4(3)
C92 N12 Y3 125.8(3)
C105 N13 C102 105.4(4)
C105 N13 Y3 138.4(4)
C102 N13 Y3 115.9(3)
C110 N14 C107 104.7(4)
C110 N14 Y3 141.3(4)
C107 N14 Y3 112.2(3)
Si5 N15 Si6 124.3(2)
Si5 N15 Y3 117.8(2)
Si6 N15 Y3 117.8(2)
C37 O1 C40 108.7(4)
C37 O1 Y1 128.1(3)
C40 O1 Y1 122.5(3)
C77 O2 C80 107.4(3)
C77 O2 Y2 126.8(3)
C80 O2 Y2 125.2(3)
C117 O3 C120 104.4(3)
C117 O3 Y3 128.1(3)
C120 O3 Y3 126.8(3)
C2 C1 C6 120.0(5)
C2 C1 C11 122.4(5)
C6 C1 C11 117.5(5)
C1 C2 C3 119.7(5)
C1 C2 N1 121.1(5)
C3 C2 N1 119.2(5)
C4 C3 C2 121.2(5)
C4 C3 H3 119.4
C2 C3 H3 119.4
C3 C4 C5 121.1(5)
C3 C4 H4 119.4
C5 C4 H4 119.4
C10 C5 C4 121.9(5)
C10 C5 C6 120.2(5)
C4 C5 C6 117.8(5)
C7 C6 C1 122.7(5)
C7 C6 C5 117.3(5)
C1 C6 C5 120.0(5)
C8 C7 C6 122.6(5)
C8 C7 H7 118.7
C6 C7 H7 118.7
C7 C8 C9 119.0(5)
C7 C8 H8 120.5
C9 C8 H8 120.5
C10 C9 C8 120.7(5)
C10 C9 H9 119.7
C8 C9 H9 119.7
C9 C10 C5 120.1(5)
C9 C10 H10 119.9
C5 C10 H10 119.9
C12 C11 C16 118.7(5)
C12 C11 C1 120.8(5)
C16 C11 C1 120.2(5)
C11 C12 N2 120.9(5)
C11 C12 C13 119.6(5)
N2 C12 C13 119.3(5)
C14 C13 C12 121.4(5)
C14 C13 H13 119.3
C12 C13 H13 119.3
C13 C14 C15 121.1(5)
C13 C14 H14 119.4
C15 C14 H14 119.4
C20 C15 C14 122.7(6)
C20 C15 C16 120.1(5)
C14 C15 C16 117.2(5)
C11 C16 C15 121.9(5)
C11 C16 C17 121.0(5)
C15 C16 C17 117.1(5)
C18 C17 C16 121.9(5)
C18 C17 H17 119.1
C16 C17 H17 119.1
C17 C18 C19 120.2(6)
C17 C18 H18 119.9
C19 C18 H18 119.9
C20 C19 C18 119.9(6)
C20 C19 H19 120.1
C18 C19 H19 120.1
C19 C20 C15 120.8(6)
C19 C20 H20 119.6
C15 C20 H20 119.6
N1 C21 C22 121.2(5)
N1 C21 H21 119.4
C22 C21 H21 119.4
N3 C22 C23 110.4(4)
N3 C22 C21 119.0(4)
C23 C22 C21 130.6(5)
C24 C23 C22 106.2(5)
C24 C23 H23 126.9
C22 C23 H23 126.9
C23 C24 C25 107.0(4)
C23 C24 H24 126.5
C25 C24 H24 126.5
N3 C25 C24 111.5(4)
N3 C25 H25 124.2
C24 C25 H25 124.2
N2 C26 C27 122.4(5)
N2 C26 H26 118.8
C27 C26 H26 118.8
N4 C27 C26 119.0(5)
N4 C27 C28 111.0(5)
C26 C27 C28 130.0(5)
C29 C28 C27 105.8(5)
C29 C28 H28 127.1
C27 C28 H28 127.1
C28 C29 C30 106.7(5)
C28 C29 H29 126.6
C30 C29 H29 126.6
N4 C30 C29 112.7(5)
N4 C30 H30 123.6
C29 C30 H30 123.6
Si1 C31 H31A 109.5
Si1 C31 H31B 109.5
H31A C31 H31B 109.5
Si1 C31 H31C 109.5
H31A C31 H31C 109.5
H31B C31 H31C 109.5
Si1 C32 H32A 109.5
Si1 C32 H32B 109.5
H32A C32 H32B 109.5
Si1 C32 H32C 109.5
H32A C32 H32C 109.5
H32B C32 H32C 109.5
Si1 C33 H33A 109.5
Si1 C33 H33B 109.5
H33A C33 H33B 109.5
Si1 C33 H33C 109.5
H33A C33 H33C 109.5
H33B C33 H33C 109.5
Si2 C34 H34A 109.5
Si2 C34 H34B 109.5
H34A C34 H34B 109.5
Si2 C34 H34C 109.5
H34A C34 H34C 109.5
H34B C34 H34C 109.5
Si2 C35 H35A 109.5
Si2 C35 H35B 109.5
H35A C35 H35B 109.5
Si2 C35 H35C 109.5
H35A C35 H35C 109.5
H35B C35 H35C 109.5
Si2 C36 H36A 109.5
Si2 C36 H36B 109.5
H36A C36 H36B 109.5
Si2 C36 H36C 109.5
H36A C36 H36C 109.5
H36B C36 H36C 109.5
O1 C37 C38 106.1(4)
O1 C37 H37A 110.5
C38 C37 H37A 110.5
O1 C37 H37B 110.5
C38 C37 H37B 110.5
H37A C37 H37B 108.7
C37 C38 C39 102.0(4)
C37 C38 H38A 111.4
C39 C38 H38A 111.4
C37 C38 H38B 111.4
C39 C38 H38B 111.4
H38A C38 H38B 109.2
C40 C39 C38 105.1(5)
C40 C39 H39A 110.7
C38 C39 H39A 110.7
C40 C39 H39B 110.7
C38 C39 H39B 110.7
H39A C39 H39B 108.8
C39 C40 O1 107.3(4)
C39 C40 H40A 110.3
O1 C40 H40A 110.3
C39 C40 H40B 110.3
O1 C40 H40B 110.3
H40A C40 H40B 108.5
C42 C41 C46 118.1(5)
C42 C41 C51 121.3(5)
C46 C41 C51 120.4(5)
C41 C42 C43 120.4(5)
C41 C42 N6 119.6(5)
C43 C42 N6 119.9(5)
C44 C43 C42 121.1(5)
C44 C43 H43 119.5
C42 C43 H43 119.5
C43 C44 C45 120.4(5)
C43 C44 H44 119.8
C45 C44 H44 119.8
C46 C45 C44 118.4(5)
C46 C45 C50 120.2(5)
C44 C45 C50 121.4(5)
C45 C46 C41 121.4(5)
C45 C46 C47 117.4(5)
C41 C46 C47 121.2(5)
C48 C47 C46 120.7(5)
C48 C47 H47 119.6
C46 C47 H47 119.6
C47 C48 C49 121.3(5)
C47 C48 H48 119.4
C49 C48 H48 119.4
C50 C49 C48 119.7(5)
C50 C49 H49 120.1
C48 C49 H49 120.1
C49 C50 C45 120.7(5)
C49 C50 H50 119.7
C45 C50 H50 119.7
C52 C51 C56 121.1(5)
C52 C51 C41 122.2(5)
C56 C51 C41 116.5(4)
C51 C52 N7 121.9(5)
C51 C52 C53 119.0(5)
N7 C52 C53 119.0(5)
C54 C53 C52 121.6(5)
C54 C53 H53 119.2
C52 C53 H53 119.2
C53 C54 C55 120.5(5)
C53 C54 H54 119.7
C55 C54 H54 119.7
C60 C55 C54 122.3(5)
C60 C55 C56 118.5(5)
C54 C55 C56 119.1(5)
C57 C56 C55 117.9(5)
C57 C56 C51 123.4(5)
C55 C56 C51 118.5(5)
C58 C57 C56 121.4(5)
C58 C57 H57 119.3
C56 C57 H57 119.3
C57 C58 C59 121.2(5)
C57 C58 H58 119.4
C59 C58 H58 119.4
C60 C59 C58 119.1(5)
C60 C59 H59 120.4
C58 C59 H59 120.4
C59 C60 C55 121.9(6)
C59 C60 H60 119.0
C55 C60 H60 119.0
N6 C61 C62 122.5(5)
N6 C61 H61 118.7
C62 C61 H61 118.7
N8 C62 C63 110.2(5)
N8 C62 C61 118.5(5)
C63 C62 C61 131.3(5)
C62 C63 C64 107.3(5)
C62 C63 H63 126.4
C64 C63 H63 126.4
C65 C64 C63 105.1(5)
C65 C64 H64 127.5
C63 C64 H64 127.5
N8 C65 C64 112.4(5)
N8 C65 H65 123.8
C64 C65 H65 123.8
N7 C66 C67 120.6(5)
N7 C66 H66 119.7
C67 C66 H66 119.7
N9 C67 C66 119.3(5)
N9 C67 C68 109.3(5)
C66 C67 C68 131.4(5)
C69 C68 C67 107.3(5)
C69 C68 H68 126.4
C67 C68 H68 126.4
C68 C69 C70 105.3(5)
C68 C69 H69 127.3
C70 C69 H69 127.3
N9 C70 C69 112.3(5)
N9 C70 H70 123.9
C69 C70 H70 123.9
Si3 C71 H71A 109.5
Si3 C71 H71B 109.5
H71A C71 H71B 109.5
Si3 C71 H71C 109.5
H71A C71 H71C 109.5
H71B C71 H71C 109.5
Si3 C72 H72A 109.5
Si3 C72 H72B 109.5
H72A C72 H72B 109.5
Si3 C72 H72C 109.5
H72A C72 H72C 109.5
H72B C72 H72C 109.5
Si3 C73 H73A 109.5
Si3 C73 H73B 109.5
H73A C73 H73B 109.5
Si3 C73 H73C 109.5
H73A C73 H73C 109.5
H73B C73 H73C 109.5
Si4 C74 H74A 109.5
Si4 C74 H74B 109.5
H74A C74 H74B 109.5
Si4 C74 H74C 109.5
H74A C74 H74C 109.5
H74B C74 H74C 109.5
Si4 C75 H75A 109.5
Si4 C75 H75B 109.5
H75A C75 H75B 109.5
Si4 C75 H75C 109.5
H75A C75 H75C 109.5
H75B C75 H75C 109.5
Si4 C76 H76A 109.5
Si4 C76 H76B 109.5
H76A C76 H76B 109.5
Si4 C76 H76C 109.5
H76A C76 H76C 109.5
H76B C76 H76C 109.5
O2 C77 C78 106.7(4)
O2 C77 H77A 110.4
C78 C77 H77A 110.4
O2 C77 H77B 110.4
C78 C77 H77B 110.4
H77A C77 H77B 108.6
C77 C78 C79 103.4(4)
C77 C78 H78A 111.1
C79 C78 H78A 111.1
C77 C78 H78B 111.1
C79 C78 H78B 111.1
H78A C78 H78B 109.1
C80 C79 C78 103.8(5)
C80 C79 H79A 111.0
C78 C79 H79A 111.0
C80 C79 H79B 111.0
C78 C79 H79B 111.0
H79A C79 H79B 109.0
C79 C80 O2 108.1(4)
C79 C80 H80A 110.1
O2 C80 H80A 110.1
C79 C80 H80B 110.1
O2 C80 H80B 110.1
H80A C80 H80B 108.4
C82 C81 C86 119.5(5)
C82 C81 C91 123.5(5)
C86 C81 C91 116.9(4)
C81 C82 C83 119.9(5)
C81 C82 N11 120.7(5)
C83 C82 N11 119.4(4)
C84 C83 C82 121.9(5)
C84 C83 H83 119.1
C82 C83 H83 119.1
C83 C84 C85 120.1(5)
C83 C84 H84 119.9
C85 C84 H84 119.9
C86 C85 C90 118.4(5)
C86 C85 C84 118.6(5)
C90 C85 C84 123.0(5)
C87 C86 C85 118.5(5)
C87 C86 C81 121.8(5)
C85 C86 C81 119.6(4)
C88 C87 C86 121.3(5)
C88 C87 H87 119.4
C86 C87 H87 119.4
C87 C88 C89 120.3(5)
C87 C88 H88 119.8
C89 C88 H88 119.8
C90 C89 C88 120.3(5)
C90 C89 H89 119.9
C88 C89 H89 119.9
C89 C90 C85 121.1(5)
C89 C90 H90 119.4
C85 C90 H90 119.4
C92 C91 C96 117.6(5)
C92 C91 C81 122.6(5)
C96 C91 C81 119.7(5)
C91 C92 C93 122.9(5)
C91 C92 N12 118.7(5)
C93 C92 N12 118.3(5)
C94 C93 C92 118.5(5)
C94 C93 H93 120.7
C92 C93 H93 120.7
C93 C94 C95 121.9(5)
C93 C94 H94 119.1
C95 C94 H94 119.1
C94 C95 C100 122.8(6)
C94 C95 C96 118.0(5)
C100 C95 C96 119.3(5)
C97 C96 C95 118.3(5)
C97 C96 C91 120.8(5)
C95 C96 C91 120.9(5)
C98 C97 C96 120.2(5)
C98 C97 H97 119.9
C96 C97 H97 119.9
C97 C98 C99 120.9(5)
C97 C98 H98 119.5
C99 C98 H98 119.5
C100 C99 C98 120.1(6)
C100 C99 H99 120.0
C98 C99 H99 120.0
C99 C100 C95 121.2(6)
C99 C100 H100 119.4
C95 C100 H100 119.4
N11 C101 C102 120.6(5)
N11 C101 H101 119.7
C102 C101 H101 119.7
N13 C102 C101 119.2(5)
N13 C102 C103 109.0(5)
C101 C102 C103 131.8(5)
C104 C103 C102 108.0(5)
C104 C103 H103 126.0
C102 C103 H103 126.0
C103 C104 C105 104.8(5)
C103 C104 H104 127.6
C105 C104 H104 127.6
N13 C105 C104 112.8(5)
N13 C105 H105 123.6
C104 C105 H105 123.6
N12 C106 C107 121.0(5)
N12 C106 H106 119.5
C107 C106 H106 119.5
C108 C107 N14 110.3(5)
C108 C107 C106 130.2(5)
N14 C107 C106 119.4(5)
C109 C108 C107 106.9(5)
C109 C108 H108 126.6
C107 C108 H108 126.6
C108 C109 C110 106.3(5)
C108 C109 H109 126.9
C110 C109 H109 126.9
N14 C110 C109 111.8(5)
N14 C110 H110 124.1
C109 C110 H110 124.1
Si5 C111 H11A 109.5
Si5 C111 H11B 109.5
H11A C111 H11B 109.5
Si5 C111 H11C 109.5
H11A C111 H11C 109.5
H11B C111 H11C 109.5
Si5 C112 H11D 109.5
Si5 C112 H11E 109.5
H11D C112 H11E 109.5
Si5 C112 H11F 109.5
H11D C112 H11F 109.5
H11E C112 H11F 109.5
Si5 C113 H11G 109.5
Si5 C113 H11H 109.5
H11G C113 H11H 109.5
Si5 C113 H11I 109.5
H11G C113 H11I 109.5
H11H C113 H11I 109.5
Si6 C114 H11J 109.5
Si6 C114 H11K 109.5
H11J C114 H11K 109.5
Si6 C114 H11L 109.5
H11J C114 H11L 109.5
H11K C114 H11L 109.5
Si6 C115 H11M 109.5
Si6 C115 H11N 109.5
H11M C115 H11N 109.5
Si6 C115 H11O 109.5
H11M C115 H11O 109.5
H11N C115 H11O 109.5
Si6 C116 H11P 109.5
Si6 C116 H11Q 109.5
H11P C116 H11Q 109.5
Si6 C116 H11R 109.5
H11P C116 H11R 109.5
H11Q C116 H11R 109.5
O3 C117 C118 105.6(4)
O3 C117 H11S 110.6
C118 C117 H11S 110.6
O3 C117 H11T 110.6
C118 C117 H11T 110.6
H11S C117 H11T 108.7
C117 C118 C119 104.1(4)
C117 C118 H11U 110.9
C119 C118 H11U 110.9
C117 C118 H11V 110.9
C119 C118 H11V 110.9
H11U C118 H11V 109.0
C120 C119 C118 105.6(4)
C120 C119 H11W 110.6
C118 C119 H11W 110.6
C120 C119 H11$ 110.6
C118 C119 H11$ 110.6
H11W C119 H11$ 108.8
O3 C120 C119 104.4(3)
O3 C120 H12A 110.9
C119 C120 H12A 110.9
O3 C120 H12B 110.9
C119 C120 H12B 110.9
H12A C120 H12B 108.9
C122 C121 H12C 109.5
C122 C121 H12D 109.5
H12C C121 H12D 109.5
C122 C121 H12E 109.5
H12C C121 H12E 109.5
H12D C121 H12E 109.5
C127 C122 C123 117.9(6)
C127 C122 C121 121.4(6)
C123 C122 C121 120.6(6)
C124 C123 C122 122.7(6)
C124 C123 H123 118.7
C122 C123 H123 118.7
C123 C124 C125 119.2(6)
C123 C124 H124 120.4
C125 C124 H124 120.4
C124 C125 C126 119.7(6)
C124 C125 H125 120.1
C126 C125 H125 120.1
C127 C126 C125 118.8(6)
C127 C126 H126 120.6
C125 C126 H126 120.6
C122 C127 C126 121.6(6)
C122 C127 H127 119.2
C126 C127 H127 119.2
C129 C128 H12F 109.5
C129 C128 H12G 109.5
H12F C128 H12G 109.5
C129 C128 H12H 109.5
H12F C128 H12H 109.5
H12G C128 H12H 109.5
C134 C129 C130 119.2(5)
C134 C129 C128 120.5(5)
C130 C129 C128 120.2(6)
C129 C130 C131 120.0(5)
C129 C130 H130 120.0
C131 C130 H130 120.0
C132 C131 C130 120.5(5)
C132 C131 H131 119.7
C130 C131 H131 119.7
C131 C132 C133 119.4(5)
C131 C132 H132 120.3
C133 C132 H132 120.3
C134 C133 C132 120.6(6)
C134 C133 H133 119.7
C132 C133 H133 119.7
C133 C134 C129 120.2(6)
C133 C134 H134 119.9
C129 C134 H134 119.9
C136 C135 H13A 109.5
C136 C135 H13B 109.5
H13A C135 H13B 109.5
C136 C135 H13C 109.5
H13A C135 H13C 109.5
H13B C135 H13C 109.5
C137 C136 C141 120.0
C137 C136 C135 118.0(8)
C141 C136 C135 122.0(8)
C138 C137 C136 120.0
C138 C137 H13D 120.0
C136 C137 H13D 120.0
C139 C138 C137 120.0
C139 C138 H13E 120.0
C137 C138 H13E 120.0
C138 C139 C140 120.0
C138 C139 H13F 120.0
C140 C139 H13F 120.0
C141 C140 C139 120.0
C141 C140 H14A 120.0
C139 C140 H14A 120.0
C140 C141 C136 120.0
C140 C141 H14B 120.0
C136 C141 H14B 120.0
C143 C142 H14C 109.5
C143 C142 H14D 109.5
H14C C142 H14D 109.5
C143 C142 H14E 109.5
H14C C142 H14E 109.5
H14D C142 H14E 109.5
C144 C143 C148 120.0
C144 C143 C142 119.5(10)
C148 C143 C142 120.4(10)
C143 C144 C145 120.0
C143 C144 H14F 120.0
C145 C144 H14F 120.0
C146 C145 C144 120.0
C146 C145 H14G 120.0
C144 C145 H14G 120.0
C147 C146 C145 120.0
C147 C146 H14H 120.0
C145 C146 H14H 120.0
C146 C147 C148 120.0
C146 C147 H14I 120.0
C148 C147 H14I 120.0
C147 C148 C143 120.0
C147 C148 H14J 120.0
C143 C148 H14J 120.0

loop_
_geom_bond_atom_site_label_1
_geom_bond_atom_site_label_2
_geom_bond_distance
Y1 N5 2.227(4)
Y1 O1 2.368(3)
Y1 N3 2.396(4)
Y1 N4 2.398(4)
Y1 N2 2.445(4)
Y1 N1 2.468(4)
Y2 N10 2.234(4)
Y2 O2 2.359(3)
Y2 N9 2.403(4)
Y2 N8 2.416(4)
Y2 N6 2.435(3)
Y2 N7 2.473(4)
Y3 N15 2.245(4)
Y3 O3 2.343(3)
Y3 N13 2.389(4)
Y3 N14 2.412(4)
Y3 N12 2.441(4)
Y3 N11 2.472(4)
Si1 N5 1.712(4)
Si1 C33 1.882(4)
Si1 C31 1.892(4)
Si1 C32 1.896(5)
Si2 N5 1.712(4)
Si2 C35 1.864(5)
Si2 C36 1.870(5)
Si2 C34 1.876(5)
Si3 N10 1.692(4)
Si3 C73 1.852(5)
Si3 C72 1.874(5)
Si3 C71 1.885(5)
Si4 N10 1.710(4)
Si4 C76 1.878(5)
Si4 C74 1.883(5)
Si4 C75 1.901(5)
Si5 N15 1.695(4)
Si5 C111 1.880(5)
Si5 C113 1.883(5)
Si5 C112 1.884(5)
Si6 N15 1.716(4)
Si6 C115 1.880(5)
Si6 C114 1.882(5)
Si6 C116 1.887(5)
N1 C21 1.321(5)
N1 C2 1.424(5)
N2 C26 1.305(5)
N2 C12 1.415(5)
N3 C25 1.345(5)
N3 C22 1.394(5)
N4 C30 1.348(6)
N4 C27 1.388(6)
N6 C61 1.294(5)
N6 C42 1.426(5)
N7 C66 1.313(5)
N7 C52 1.419(6)
N8 C65 1.361(5)
N8 C62 1.389(5)
N9 C70 1.341(5)
N9 C67 1.379(5)
N11 C101 1.319(5)
N11 C82 1.435(5)
N12 C106 1.308(5)
N12 C92 1.435(5)
N13 C105 1.338(5)
N13 C102 1.381(5)
N14 C110 1.361(5)
N14 C107 1.393(6)
O1 C37 1.448(5)
O1 C40 1.467(5)
O2 C77 1.460(5)
O2 C80 1.470(5)
O3 C117 1.457(5)
O3 C120 1.470(4)
C1 C2 1.377(6)
C1 C6 1.422(6)
C1 C11 1.502(6)
C2 C3 1.418(6)
C3 C4 1.355(6)
C3 H3 0.9500
C4 C5 1.423(6)
C4 H4 0.9500
C5 C10 1.404(6)
C5 C6 1.428(6)
C6 C7 1.397(6)
C7 C8 1.359(6)
C7 H7 0.9500
C8 C9 1.423(6)
C8 H8 0.9500
C9 C10 1.354(6)
C9 H9 0.9500
C10 H10 0.9500
C11 C12 1.380(6)
C11 C16 1.419(6)
C12 C13 1.436(6)
C13 C14 1.355(6)
C13 H13 0.9500
C14 C15 1.419(6)
C14 H14 0.9500
C15 C20 1.408(6)
C15 C16 1.423(6)
C16 C17 1.436(6)
C17 C18 1.362(6)
C17 H17 0.9500
C18 C19 1.409(7)
C18 H18 0.9500
C19 C20 1.383(6)
C19 H19 0.9500
C20 H20 0.9500
C21 C22 1.399(6)
C21 H21 0.9500
C22 C23 1.394(6)
C23 C24 1.374(6)
C23 H23 0.9500
C24 C25 1.393(6)
C24 H24 0.9500
C25 H25 0.9500
C26 C27 1.397(6)
C26 H26 0.9500
C27 C28 1.408(6)
C28 C29 1.369(7)
C28 H28 0.9500
C29 C30 1.388(7)
C29 H29 0.9500
C30 H30 0.9500
C31 H31A 0.9800
C31 H31B 0.9800
C31 H31C 0.9800
C32 H32A 0.9800
C32 H32B 0.9800
C32 H32C 0.9800
C33 H33A 0.9800
C33 H33B 0.9800
C33 H33C 0.9800
C34 H34A 0.9800
C34 H34B 0.9800
C34 H34C 0.9800
C35 H35A 0.9800
C35 H35B 0.9800
C35 H35C 0.9800
C36 H36A 0.9800
C36 H36B 0.9800
C36 H36C 0.9800
C37 C38 1.497(6)
C37 H37A 0.9900
C37 H37B 0.9900
C38 C39 1.540(7)
C38 H38A 0.9900
C38 H38B 0.9900
C39 C40 1.435(6)
C39 H39A 0.9900
C39 H39B 0.9900
C40 H40A 0.9900
C40 H40B 0.9900
C41 C42 1.389(6)
C41 C46 1.421(6)
C41 C51 1.496(6)
C42 C43 1.413(6)
C43 C44 1.363(6)
C43 H43 0.9500
C44 C45 1.416(6)
C44 H44 0.9500
C45 C46 1.407(6)
C45 C50 1.425(6)
C46 C47 1.430(6)
C47 C48 1.373(5)
C47 H47 0.9500
C48 C49 1.395(6)
C48 H48 0.9500
C49 C50 1.361(6)
C49 H49 0.9500
C50 H50 0.9500
C51 C52 1.362(6)
C51 C56 1.434(6)
C52 C53 1.439(6)
C53 C54 1.349(6)
C53 H53 0.9500
C54 C55 1.416(6)
C54 H54 0.9500
C55 C60 1.414(6)
C55 C56 1.433(6)
C56 C57 1.409(6)
C57 C58 1.351(6)
C57 H57 0.9500
C58 C59 1.410(7)
C58 H58 0.9500
C59 C60 1.351(7)
C59 H59 0.9500
C60 H60 0.9500
C61 C62 1.404(6)
C61 H61 0.9500
C62 C63 1.396(6)
C63 C64 1.404(6)
C63 H63 0.9500
C64 C65 1.398(6)
C64 H64 0.9500
C65 H65 0.9500
C66 C67 1.388(6)
C66 H66 0.9500
C67 C68 1.400(6)
C68 C69 1.387(6)
C68 H68 0.9500
C69 C70 1.390(6)
C69 H69 0.9500
C70 H70 0.9500
C71 H71A 0.9800
C71 H71B 0.9800
C71 H71C 0.9800
C72 H72A 0.9800
C72 H72B 0.9800
C72 H72C 0.9800
C73 H73A 0.9800
C73 H73B 0.9800
C73 H73C 0.9800
C74 H74A 0.9800
C74 H74B 0.9800
C74 H74C 0.9800
C75 H75A 0.9800
C75 H75B 0.9800
C75 H75C 0.9800
C76 H76A 0.9800
C76 H76B 0.9800
C76 H76C 0.9800
C77 C78 1.465(6)
C77 H77A 0.9900
C77 H77B 0.9900
C78 C79 1.541(6)
C78 H78A 0.9900
C78 H78B 0.9900
C79 C80 1.452(6)
C79 H79A 0.9900
C79 H79B 0.9900
C80 H80A 0.9900
C80 H80B 0.9900
C81 C82 1.379(6)
C81 C86 1.419(6)
C81 C91 1.487(6)
C82 C83 1.401(6)
C83 C84 1.344(6)
C83 H83 0.9500
C84 C85 1.425(6)
C84 H84 0.9500
C85 C86 1.415(6)
C85 C90 1.420(6)
C86 C87 1.410(6)
C87 C88 1.361(6)
C87 H87 0.9500
C88 C89 1.393(6)
C88 H88 0.9500
C89 C90 1.358(6)
C89 H89 0.9500
C90 H90 0.9500
C91 C92 1.389(6)
C91 C96 1.429(6)
C92 C93 1.401(6)
C93 C94 1.386(6)
C93 H93 0.9500
C94 C95 1.416(6)
C94 H94 0.9500
C95 C100 1.422(6)
C95 C96 1.423(6)
C96 C97 1.418(6)
C97 C98 1.383(6)
C97 H97 0.9500
C98 C99 1.404(6)
C98 H98 0.9500
C99 C100 1.347(6)
C99 H99 0.9500
C100 H100 0.9500
C101 C102 1.392(6)
C101 H101 0.9500
C102 C103 1.403(6)
C103 C104 1.372(6)
C103 H103 0.9500
C104 C105 1.394(6)
C104 H104 0.9500
C105 H105 0.9500
C106 C107 1.417(6)
C106 H106 0.9500
C107 C108 1.391(6)
C108 C109 1.387(7)
C108 H108 0.9500
C109 C110 1.389(6)
C109 H109 0.9500
C110 H110 0.9500
C111 H11A 0.9800
C111 H11B 0.9800
C111 H11C 0.9800
C112 H11D 0.9800
C112 H11E 0.9800
C112 H11F 0.9800
C113 H11G 0.9800
C113 H11H 0.9800
C113 H11I 0.9800
C114 H11J 0.9800
C114 H11K 0.9800
C114 H11L 0.9800
C115 H11M 0.9800
C115 H11N 0.9800
C115 H11O 0.9800
C116 H11P 0.9800
C116 H11Q 0.9800
C116 H11R 0.9800
C117 C118 1.518(6)
C117 H11S 0.9900
C117 H11T 0.9900
C118 C119 1.534(6)
C118 H11U 0.9900
C118 H11V 0.9900
C119 C120 1.525(5)
C119 H11W 0.9900
C119 H11$ 0.9900
C120 H12A 0.9900
C120 H12B 0.9900
C121 C122 1.491(6)
C121 H12C 0.9800
C121 H12D 0.9800
C121 H12E 0.9800
C122 C127 1.369(7)
C122 C123 1.390(6)
C123 C124 1.367(7)
C123 H123 0.9500
C124 C125 1.393(6)
C124 H124 0.9500
C125 C126 1.403(6)
C125 H125 0.9500
C126 C127 1.401(6)
C126 H126 0.9500
C127 H127 0.9500
C128 C129 1.520(6)
C128 H12F 0.9800
C128 H12G 0.9800
C128 H12H 0.9800
C129 C134 1.380(6)
C129 C130 1.382(6)
C130 C131 1.387(6)
C130 H130 0.9500
C131 C132 1.358(6)
C131 H131 0.9500
C132 C133 1.386(6)
C132 H132 0.9500
C133 C134 1.368(6)
C133 H133 0.9500
C134 H134 0.9500
C135 C136 1.449(11)
C135 H13A 0.9800
C135 H13B 0.9800
C135 H13C 0.9800
C136 C137 1.3900
C136 C141 1.3900
C137 C138 1.3900
C137 H13D 0.9500
C138 C139 1.3900
C138 H13E 0.9500
C139 C140 1.3900
C139 H13F 0.9500
C140 C141 1.3900
C140 H14A 0.9500
C141 H14B 0.9500
C142 C143 1.521(16)
C142 H14C 0.9800
C142 H14D 0.9800
C142 H14E 0.9800
C143 C144 1.3900
C143 C148 1.3900
C144 C145 1.3900
C144 H14F 0.9500
C145 C146 1.3900
C145 H14G 0.9500
C146 C147 1.3900
C146 H14H 0.9500
C147 C148 1.3900
C147 H14I 0.9500
C148 H14J 0.9500

loop_
_geom_torsion_atom_site_label_1
_geom_torsion_atom_site_label_2
_geom_torsion_atom_site_label_3
_geom_torsion_atom_site_label_4
_geom_torsion
N5 Y1 N1 C21 63.3(4)
O1 Y1 N1 C21 -79.4(3)
N3 Y1 N1 C21 2.8(3)
N4 Y1 N1 C21 -151.5(3)
N2 Y1 N1 C21 154.2(3)
N5 Y1 N1 C2 -133.1(4)
O1 Y1 N1 C2 84.1(4)
N3 Y1 N1 C2 166.3(4)
N4 Y1 N1 C2 12.0(4)
N2 Y1 N1 C2 -42.3(4)
N5 Y1 N2 C26 -77.1(3)
O1 Y1 N2 C26 76.9(4)
N3 Y1 N2 C26 -169.1(3)
N4 Y1 N2 C26 15.2(3)
N1 Y1 N2 C26 150.1(3)
N5 Y1 N2 C12 84.1(4)
O1 Y1 N2 C12 -121.9(4)
N3 Y1 N2 C12 -7.9(5)
N4 Y1 N2 C12 176.4(4)
N1 Y1 N2 C12 -48.7(4)
N5 Y1 N3 C25 29.5(5)
O1 Y1 N3 C25 -103.5(5)
N4 Y1 N3 C25 -61.9(6)
N2 Y1 N3 C25 127.1(4)
N1 Y1 N3 C25 170.2(5)
N5 Y1 N3 C22 -139.6(3)
O1 Y1 N3 C22 87.4(3)
N4 Y1 N3 C22 129.0(4)
N2 Y1 N3 C22 -41.9(4)
N1 Y1 N3 C22 1.1(3)
N5 Y1 N4 C30 -80.9(6)
O1 Y1 N4 C30 49.7(6)
N3 Y1 N4 C30 8.0(8)
N2 Y1 N4 C30 -178.6(7)
N1 Y1 N4 C30 123.6(6)
N5 Y1 N4 C27 83.6(4)
O1 Y1 N4 C27 -145.8(4)
N3 Y1 N4 C27 172.6(3)
N2 Y1 N4 C27 -14.0(3)
N1 Y1 N4 C27 -71.8(4)
C35 Si2 N5 Si1 96.2(3)
C36 Si2 N5 Si1 -25.0(3)
C34 Si2 N5 Si1 -142.7(3)
C35 Si2 N5 Y1 -90.1(2)
C36 Si2 N5 Y1 148.8(2)
C34 Si2 N5 Y1 31.1(3)
C33 Si1 N5 Si2 -68.0(3)
C31 Si1 N5 Si2 53.0(3)
C32 Si1 N5 Si2 171.2(2)
C33 Si1 N5 Y1 118.5(2)
C31 Si1 N5 Y1 -120.5(2)
C32 Si1 N5 Y1 -2.3(3)
O1 Y1 N5 Si2 -36.0(3)
N3 Y1 N5 Si2 -108.5(2)
N4 Y1 N5 Si2 44.8(2)
N2 Y1 N5 Si2 115.1(2)
N1 Y1 N5 Si2 -163.29(16)
O1 Y1 N5 Si1 138.16(17)
N3 Y1 N5 Si1 65.7(2)
N4 Y1 N5 Si1 -141.1(2)
N2 Y1 N5 Si1 -70.8(2)
N1 Y1 N5 Si1 10.8(3)
N10 Y2 N6 C61 -72.6(3)
O2 Y2 N6 C61 80.4(3)
N9 Y2 N6 C61 -166.3(3)
N8 Y2 N6 C61 16.6(3)
N7 Y2 N6 C61 152.0(3)
N10 Y2 N6 C42 89.2(4)
O2 Y2 N6 C42 -117.8(4)
N9 Y2 N6 C42 -4.4(4)
N8 Y2 N6 C42 178.5(4)
N7 Y2 N6 C42 -46.1(4)
N10 Y2 N7 C66 60.5(4)
O2 Y2 N7 C66 -80.5(3)
N9 Y2 N7 C66 5.0(3)
N8 Y2 N7 C66 -151.6(3)
N6 Y2 N7 C66 154.5(4)
N10 Y2 N7 C52 -139.0(3)
O2 Y2 N7 C52 80.0(4)
N9 Y2 N7 C52 165.5(4)
N8 Y2 N7 C52 8.9(4)
N6 Y2 N7 C52 -45.0(4)
N10 Y2 N8 C65 -76.4(5)
O2 Y2 N8 C65 53.6(5)
N9 Y2 N8 C65 7.6(7)
N6 Y2 N8 C65 -177.3(5)
N7 Y2 N8 C65 125.2(5)
N10 Y2 N8 C62 84.6(3)
O2 Y2 N8 C62 -145.4(3)
N9 Y2 N8 C62 168.6(3)
N6 Y2 N8 C62 -16.3(3)
N7 Y2 N8 C62 -73.8(3)
N10 Y2 N9 C70 28.3(5)
O2 Y2 N9 C70 -103.3(5)
N8 Y2 N9 C70 -57.7(6)
N6 Y2 N9 C70 128.8(4)
N7 Y2 N9 C70 173.4(5)
N10 Y2 N9 C67 -146.6(3)
O2 Y2 N9 C67 81.9(3)
N8 Y2 N9 C67 127.5(4)
N6 Y2 N9 C67 -46.0(4)
N7 Y2 N9 C67 -1.5(3)
C73 Si3 N10 Si4 -72.2(3)
C72 Si3 N10 Si4 50.5(4)
C71 Si3 N10 Si4 168.5(2)
C73 Si3 N10 Y2 110.3(3)
C72 Si3 N10 Y2 -127.0(3)
C71 Si3 N10 Y2 -9.0(3)
C76 Si4 N10 Si3 89.0(3)
C74 Si4 N10 Si3 -148.5(3)
C75 Si4 N10 Si3 -30.8(4)
C76 Si4 N10 Y2 -93.4(2)
C74 Si4 N10 Y2 29.1(3)
C75 Si4 N10 Y2 146.8(2)
O2 Y2 N10 Si3 147.45(17)
N9 Y2 N10 Si3 71.9(2)
N8 Y2 N10 Si3 -132.6(2)
N6 Y2 N10 Si3 -62.9(2)
N7 Y2 N10 Si3 21.7(3)
O2 Y2 N10 Si4 -30.3(3)
N9 Y2 N10 Si4 -105.8(2)
N8 Y2 N10 Si4 49.6(2)
N6 Y2 N10 Si4 119.4(2)
N7 Y2 N10 Si4 -156.08(17)
N15 Y3 N11 C101 64.5(4)
O3 Y3 N11 C101 -72.0(3)
N13 Y3 N11 C101 9.4(3)
N14 Y3 N11 C101 -144.2(3)
N12 Y3 N11 C101 158.7(4)
N15 Y3 N11 C82 -138.8(3)
O3 Y3 N11 C82 84.7(4)
N13 Y3 N11 C82 166.1(4)
N14 Y3 N11 C82 12.5(4)
N12 Y3 N11 C82 -44.6(4)
N15 Y3 N12 C106 -75.7(3)
O3 Y3 N12 C106 74.5(4)
N13 Y3 N12 C106 -170.4(3)
N14 Y3 N12 C106 16.6(3)
N11 Y3 N12 C106 147.2(3)
N15 Y3 N12 C92 90.1(4)
O3 Y3 N12 C92 -119.7(4)
N13 Y3 N12 C92 -4.5(5)
N14 Y3 N12 C92 -177.6(4)
N11 Y3 N12 C92 -47.0(4)
N15 Y3 N13 C105 32.9(5)
O3 Y3 N13 C105 -93.6(5)
N14 Y3 N13 C105 -60.9(6)
N12 Y3 N13 C105 134.2(4)
N11 Y3 N13 C105 179.5(5)
N15 Y3 N13 C102 -154.7(4)
O3 Y3 N13 C102 78.9(3)
N14 Y3 N13 C102 111.5(4)
N12 Y3 N13 C102 -53.3(4)
N11 Y3 N13 C102 -8.1(3)
N15 Y3 N14 C110 -78.2(6)
O3 Y3 N14 C110 45.9(5)
N13 Y3 N14 C110 13.1(7)
N12 Y3 N14 C110 -178.2(6)
N11 Y3 N14 C110 120.7(5)
N15 Y3 N14 C107 83.7(3)
O3 Y3 N14 C107 -152.2(3)
N13 Y3 N14 C107 175.0(3)
N12 Y3 N14 C107 -16.3(3)
N11 Y3 N14 C107 -77.4(4)
C111 Si5 N15 Si6 -61.8(3)
C113 Si5 N15 Si6 61.2(4)
C112 Si5 N15 Si6 178.6(2)
C111 Si5 N15 Y3 113.6(3)
C113 Si5 N15 Y3 -123.3(3)
C112 Si5 N15 Y3 -6.0(3)
C115 Si6 N15 Si5 -147.8(3)
C114 Si6 N15 Si5 89.7(3)
C116 Si6 N15 Si5 -32.1(4)
C115 Si6 N15 Y3 36.7(3)
C114 Si6 N15 Y3 -85.8(3)
C116 Si6 N15 Y3 152.4(2)
O3 Y3 N15 Si5 144.06(17)
N13 Y3 N15 Si5 70.2(2)
N14 Y3 N15 Si5 -135.5(2)
N12 Y3 N15 Si5 -65.0(2)
N11 Y3 N15 Si5 20.2(3)
O3 Y3 N15 Si6 -40.2(3)
N13 Y3 N15 Si6 -114.0(2)
N14 Y3 N15 Si6 40.2(2)
N12 Y3 N15 Si6 110.7(2)
N11 Y3 N15 Si6 -164.05(16)
N5 Y1 O1 C37 -56.4(4)
N3 Y1 O1 C37 18.1(4)
N4 Y1 O1 C37 -144.3(4)
N2 Y1 O1 C37 158.6(4)
N1 Y1 O1 C37 88.2(4)
N5 Y1 O1 C40 134.6(3)
N3 Y1 O1 C40 -151.0(4)
N4 Y1 O1 C40 46.7(3)
N2 Y1 O1 C40 -10.5(4)
N1 Y1 O1 C40 -80.9(3)
N10 Y2 O2 C77 -63.9(4)
N9 Y2 O2 C77 12.6(4)
N8 Y2 O2 C77 -149.9(4)
N6 Y2 O2 C77 151.6(4)
N7 Y2 O2 C77 81.6(4)
N10 Y2 O2 C80 126.1(3)
N9 Y2 O2 C80 -157.4(4)
N8 Y2 O2 C80 40.1(3)
N6 Y2 O2 C80 -18.4(4)
N7 Y2 O2 C80 -88.4(3)
N15 Y3 O3 C117 140.7(3)
N13 Y3 O3 C117 -142.6(4)
N14 Y3 O3 C117 51.2(3)
N12 Y3 O3 C117 -3.0(4)
N11 Y3 O3 C117 -73.3(3)
N15 Y3 O3 C120 -50.5(4)
N13 Y3 O3 C120 26.1(3)
N14 Y3 O3 C120 -140.1(4)
N12 Y3 O3 C120 165.7(3)
N11 Y3 O3 C120 95.5(3)
C6 C1 C2 C3 3.7(7)
C11 C1 C2 C3 -172.6(5)
C6 C1 C2 N1 -172.9(4)
C11 C1 C2 N1 10.8(7)
C21 N1 C2 C1 -127.2(5)
Y1 N1 C2 C1 69.8(6)
C21 N1 C2 C3 56.1(6)
Y1 N1 C2 C3 -106.8(5)
C1 C2 C3 C4 -1.6(8)
N1 C2 C3 C4 175.1(4)
C2 C3 C4 C5 -0.8(8)
C3 C4 C5 C10 -176.4(5)
C3 C4 C5 C6 1.1(8)
C2 C1 C6 C7 175.4(5)
C11 C1 C6 C7 -8.1(7)
C2 C1 C6 C5 -3.4(7)
C11 C1 C6 C5 173.0(4)
C10 C5 C6 C7 -0.4(7)
C4 C5 C6 C7 -177.9(4)
C10 C5 C6 C1 178.5(5)
C4 C5 C6 C1 1.0(7)
C1 C6 C7 C8 -175.8(5)
C5 C6 C7 C8 3.1(7)
C6 C7 C8 C9 -3.5(8)
C7 C8 C9 C10 1.1(8)
C8 C9 C10 C5 1.6(9)
C4 C5 C10 C9 175.6(5)
C6 C5 C10 C9 -1.9(8)
C2 C1 C11 C12 -77.1(6)
C6 C1 C11 C12 106.5(5)
C2 C1 C11 C16 109.1(5)
C6 C1 C11 C16 -67.3(6)
C16 C11 C12 N2 -170.3(4)
C1 C11 C12 N2 15.8(7)
C16 C11 C12 C13 3.7(7)
C1 C11 C12 C13 -170.2(4)
C26 N2 C12 C11 -129.6(5)
Y1 N2 C12 C11 70.5(5)
C26 N2 C12 C13 56.5(6)
Y1 N2 C12 C13 -103.5(4)
C11 C12 C13 C14 -1.5(7)
N2 C12 C13 C14 172.6(4)
C12 C13 C14 C15 -1.2(7)
C13 C14 C15 C20 -178.0(5)
C13 C14 C15 C16 1.5(7)
C12 C11 C16 C15 -3.4(7)
C1 C11 C16 C15 170.5(4)
C12 C11 C16 C17 174.3(4)
C1 C11 C16 C17 -11.7(7)
C20 C15 C16 C11 -179.6(4)
C14 C15 C16 C11 0.8(7)
C20 C15 C16 C17 2.5(7)
C14 C15 C16 C17 -177.0(4)
C11 C16 C17 C18 -179.5(4)
C15 C16 C17 C18 -1.7(7)
C16 C17 C18 C19 0.1(7)
C17 C18 C19 C20 0.6(7)
C18 C19 C20 C15 0.3(7)
C14 C15 C20 C19 177.6(5)
C16 C15 C20 C19 -1.9(7)
C2 N1 C21 C22 -171.5(4)
Y1 N1 C21 C22 -6.8(6)
C25 N3 C22 C23 1.0(6)
Y1 N3 C22 C23 173.6(3)
C25 N3 C22 C21 -177.6(4)
Y1 N3 C22 C21 -5.0(6)
N1 C21 C22 N3 8.2(7)
N1 C21 C22 C23 -170.1(5)
N3 C22 C23 C24 -0.4(6)
C21 C22 C23 C24 178.0(5)
C22 C23 C24 C25 -0.3(6)
C22 N3 C25 C24 -1.2(5)
Y1 N3 C25 C24 -171.0(3)
C23 C24 C25 N3 1.0(6)
C12 N2 C26 C27 -177.7(4)
Y1 N2 C26 C27 -15.4(6)
C30 N4 C27 C26 -177.2(5)
Y1 N4 C27 C26 12.6(6)
C30 N4 C27 C28 0.4(6)
Y1 N4 C27 C28 -169.9(4)
N2 C26 C27 N4 2.3(8)
N2 C26 C27 C28 -174.7(5)
N4 C27 C28 C29 -0.8(7)
C26 C27 C28 C29 176.4(6)
C27 C28 C29 C30 0.8(7)
C27 N4 C30 C29 0.2(7)
Y1 N4 C30 C29 165.5(4)
C28 C29 C30 N4 -0.6(8)
C40 O1 C37 C38 -15.3(6)
Y1 O1 C37 C38 174.4(3)
O1 C37 C38 C39 28.9(6)
C37 C38 C39 C40 -32.8(7)
C38 C39 C40 O1 24.3(7)
C37 O1 C40 C39 -6.1(6)
Y1 O1 C40 C39 164.8(4)
C46 C41 C42 C43 4.9(7)
C51 C41 C42 C43 -169.7(4)
C46 C41 C42 N6 -172.5(4)
C51 C41 C42 N6 12.8(7)
C61 N6 C42 C41 -128.0(5)
Y2 N6 C42 C41 71.1(5)
C61 N6 C42 C43 54.5(6)
Y2 N6 C42 C43 -106.4(4)
C41 C42 C43 C44 -2.4(7)
N6 C42 C43 C44 175.0(4)
C42 C43 C44 C45 -1.9(7)
C43 C44 C45 C46 3.4(7)
C43 C44 C45 C50 -178.3(4)
C44 C45 C46 C41 -0.7(7)
C50 C45 C46 C41 -179.1(4)
C44 C45 C46 C47 -178.8(4)
C50 C45 C46 C47 2.8(7)
C42 C41 C46 C45 -3.4(6)
C51 C41 C46 C45 171.3(4)
C42 C41 C46 C47 174.6(4)
C51 C41 C46 C47 -10.7(6)
C45 C46 C47 C48 -1.1(6)
C41 C46 C47 C48 -179.2(4)
C46 C47 C48 C49 -0.9(7)
C47 C48 C49 C50 1.2(7)
C48 C49 C50 C45 0.5(7)
C46 C45 C50 C49 -2.6(7)
C44 C45 C50 C49 179.1(4)
C42 C41 C51 C52 -77.2(6)
C46 C41 C51 C52 108.3(5)
C42 C41 C51 C56 108.1(5)
C46 C41 C51 C56 -66.4(6)
C56 C51 C52 N7 -173.0(4)
C41 C51 C52 N7 12.5(8)
C56 C51 C52 C53 3.7(7)
C41 C51 C52 C53 -170.8(5)
C66 N7 C52 C51 -129.6(5)
Y2 N7 C52 C51 70.6(6)
C66 N7 C52 C53 53.7(6)
Y2 N7 C52 C53 -106.1(4)
C51 C52 C53 C54 -2.2(8)
N7 C52 C53 C54 174.6(5)
C52 C53 C54 C55 -0.7(8)
C53 C54 C55 C60 -175.3(5)
C53 C54 C55 C56 2.1(8)
C60 C55 C56 C57 1.1(7)
C54 C55 C56 C57 -176.4(4)
C60 C55 C56 C51 176.9(4)
C54 C55 C56 C51 -0.6(7)
C52 C51 C56 C57 173.3(5)
C41 C51 C56 C57 -11.9(7)
C52 C51 C56 C55 -2.3(7)
C41 C51 C56 C55 172.5(4)
C55 C56 C57 C58 0.9(7)
C51 C56 C57 C58 -174.7(5)
C56 C57 C58 C59 -1.7(8)
C57 C58 C59 C60 0.4(8)
C58 C59 C60 C55 1.7(9)
C54 C55 C60 C59 175.0(5)
C56 C55 C60 C59 -2.4(8)
C42 N6 C61 C62 -179.0(4)
Y2 N6 C61 C62 -15.7(6)
C65 N8 C62 C63 1.0(6)
Y2 N8 C62 C63 -166.7(3)
C65 N8 C62 C61 -176.6(4)
Y2 N8 C62 C61 15.7(5)
N6 C61 C62 N8 0.0(7)
N6 C61 C62 C63 -177.0(5)
N8 C62 C63 C64 -1.3(6)
C61 C62 C63 C64 175.9(5)
C62 C63 C64 C65 1.1(6)
C62 N8 C65 C64 -0.2(6)
Y2 N8 C65 C64 161.6(4)
C63 C64 C65 N8 -0.6(6)
C52 N7 C66 C67 -169.5(4)
Y2 N7 C66 C67 -8.2(6)
C70 N9 C67 C66 -178.4(4)
Y2 N9 C67 C66 -2.0(6)
C70 N9 C67 C68 -0.1(6)
Y2 N9 C67 C68 176.3(3)
N7 C66 C67 N9 7.1(7)
N7 C66 C67 C68 -170.7(5)
N9 C67 C68 C69 0.6(6)
C66 C67 C68 C69 178.6(5)
C67 C68 C69 C70 -0.9(6)
C67 N9 C70 C69 -0.5(6)
Y2 N9 C70 C69 -175.6(3)
C68 C69 C70 N9 0.9(6)
C80 O2 C77 C78 -16.5(6)
Y2 O2 C77 C78 172.0(3)
O2 C77 C78 C79 29.9(6)
C77 C78 C79 C80 -32.3(7)
C78 C79 C80 O2 22.8(7)
C77 O2 C80 C79 -4.7(6)
Y2 O2 C80 C79 166.9(4)
C86 C81 C82 C83 6.2(7)
C91 C81 C82 C83 -169.5(5)
C86 C81 C82 N11 -172.1(4)
C91 C81 C82 N11 12.2(7)
C101 N11 C82 C81 -134.1(5)
Y3 N11 C82 C81 70.0(5)
C101 N11 C82 C83 47.6(6)
Y3 N11 C82 C83 -108.3(4)
C81 C82 C83 C84 -1.5(8)
N11 C82 C83 C84 176.8(4)
C82 C83 C84 C85 -3.4(8)
C83 C84 C85 C86 3.3(7)
C83 C84 C85 C90 -174.9(5)
C90 C85 C86 C87 1.9(7)
C84 C85 C86 C87 -176.4(4)
C90 C85 C86 C81 179.7(4)
C84 C85 C86 C81 1.4(7)
C82 C81 C86 C87 171.6(4)
C91 C81 C86 C87 -12.4(7)
C82 C81 C86 C85 -6.1(7)
C91 C81 C86 C85 169.9(4)
C85 C86 C87 C88 0.6(7)
C81 C86 C87 C88 -177.1(4)
C86 C87 C88 C89 -2.3(7)
C87 C88 C89 C90 1.3(8)
C88 C89 C90 C85 1.4(8)
C86 C85 C90 C89 -2.9(8)
C84 C85 C90 C89 175.3(5)
C82 C81 C91 C92 -76.3(6)
C86 C81 C91 C92 107.9(5)
C82 C81 C91 C96 108.8(5)
C86 C81 C91 C96 -67.0(6)
C96 C91 C92 C93 6.3(7)
C81 C91 C92 C93 -168.7(4)
C96 C91 C92 N12 -172.9(4)
C81 C91 C92 N12 12.0(7)
C106 N12 C92 C91 -123.1(5)
Y3 N12 C92 C91 71.9(5)
C106 N12 C92 C93 57.7(6)
Y3 N12 C92 C93 -107.4(4)
C91 C92 C93 C94 -4.0(7)
N12 C92 C93 C94 175.3(4)
C92 C93 C94 C95 0.1(7)
C93 C94 C95 C100 -179.7(4)
C93 C94 C95 C96 1.1(7)
C94 C95 C96 C97 -179.7(4)
C100 C95 C96 C97 1.1(7)
C94 C95 C96 C91 1.3(7)
C100 C95 C96 C91 -177.9(4)
C92 C91 C96 C97 176.2(4)
C81 C91 C96 C97 -8.6(6)
C92 C91 C96 C95 -4.9(6)
C81 C91 C96 C95 170.3(4)
C95 C96 C97 C98 1.0(7)
C91 C96 C97 C98 180.0(4)
C96 C97 C98 C99 -2.5(7)
C97 C98 C99 C100 1.9(7)
C98 C99 C100 C95 0.4(8)
C94 C95 C100 C99 179.0(5)
C96 C95 C100 C99 -1.8(7)
C82 N11 C101 C102 -168.2(5)
Y3 N11 C101 C102 -10.1(6)
C105 N13 C102 C101 -178.6(5)
Y3 N13 C102 C101 6.6(6)
C105 N13 C102 C103 -0.3(6)
Y3 N13 C102 C103 -175.1(3)
N11 C101 C102 N13 2.7(8)
N11 C101 C102 C103 -175.1(5)
N13 C102 C103 C104 0.3(6)
C101 C102 C103 C104 178.3(6)
C102 C103 C104 C105 -0.2(6)
C102 N13 C105 C104 0.2(6)
Y3 N13 C105 C104 173.2(4)
C103 C104 C105 N13 0.0(6)
C92 N12 C106 C107 178.0(4)
Y3 N12 C106 C107 -15.2(6)
C110 N14 C107 C108 0.5(6)
Y3 N14 C107 C108 -167.9(3)
C110 N14 C107 C106 -175.6(4)
Y3 N14 C107 C106 16.0(6)
N12 C106 C107 C108 -175.7(5)
N12 C106 C107 N14 -0.5(7)
N14 C107 C108 C109 -0.7(6)
C106 C107 C108 C109 174.8(5)
C107 C108 C109 C110 0.6(6)
C107 N14 C110 C109 -0.1(6)
Y3 N14 C110 C109 162.6(4)
C108 C109 C110 N14 -0.3(7)
C120 O3 C117 C118 39.6(5)
Y3 O3 C117 C118 -149.7(3)
O3 C117 C118 C119 -24.7(5)
C117 C118 C119 C120 1.2(5)
C117 O3 C120 C119 -38.3(5)
Y3 O3 C120 C119 150.9(3)
C118 C119 C120 O3 22.3(5)
C127 C122 C123 C124 -1.7(8)
C121 C122 C123 C124 -178.5(5)
C122 C123 C124 C125 1.4(8)
C123 C124 C125 C126 -1.4(7)
C124 C125 C126 C127 1.8(7)
C123 C122 C127 C126 2.1(8)
C121 C122 C127 C126 178.8(5)
C125 C126 C127 C122 -2.1(8)
C134 C129 C130 C131 -0.3(8)
C128 C129 C130 C131 176.6(5)
C129 C130 C131 C132 -0.1(8)
C130 C131 C132 C133 1.1(8)
C131 C132 C133 C134 -1.6(8)
C132 C133 C134 C129 1.3(8)
C130 C129 C134 C133 -0.3(8)
C128 C129 C134 C133 -177.2(5)
C141 C136 C137 C138 0.0
C135 C136 C137 C138 -179.2(7)
C136 C137 C138 C139 0.0
C137 C138 C139 C140 0.0
C138 C139 C140 C141 0.0
C139 C140 C141 C136 0.0
C137 C136 C141 C140 0.0
C135 C136 C141 C140 179.2(8)
C148 C143 C144 C145 0.0
C142 C143 C144 C145 176.2(11)
C143 C144 C145 C146 0.0
C144 C145 C146 C147 0.0
C145 C146 C147 C148 0.0
C146 C147 C148 C143 0.0
C144 C143 C148 C147 0.0
C142 C143 C148 C147 -176.1(11)
